data_1567298
loop_
_publ_author_name
'Jori, Nadir'
'Rajeshkumar, Thayalan'
'Scopelliti, Rosario'
'\(Zivkovi\'c, Ivica'
'Sienkiewicz, Andrzej'
'Maron, Laurent'
'Mazzanti, Marinella'

_publ_section_title
;
 Cation assisted binding and cleavage of dinitrogen by uranium complexes
;
_journal_issue 32
_journal_name_full 'Chemical Science'
_journal_page_first 9232
_journal_page_last 9242
_journal_paper_doi 10.1039/D2SC02530B
_journal_volume 13
_journal_year 2022
_chemical_formula_moiety 'C72 H162 O25 Rb2 Si6 U2, 2(C3 H7)'
_chemical_formula_sum 'C78 H176 O25 Rb2 Si6 U2'
_chemical_formula_weight 2329.72
_space_group_crystal_system monoclinic
_space_group_IT_number 14
_space_group_name_Hall '-P 2yn'
_space_group_name_H-M_alt 'P 1 21/n 1'
_atom_sites_solution_hydrogens geom
_atom_sites_solution_primary dual
_atom_sites_solution_secondary difmap
_audit_creation_date 2022-02-21
_audit_creation_method
;
Olex2 1.5
(compiled 2021.12.09 svn.r5202d8cf for OlexSys, GUI svn.r6439)
;
_audit_update_record
;
2022-02-24 deposited with the CCDC.	2022-07-14 downloaded from the CCDC.
;
_cell_angle_alpha 90
_cell_angle_beta 91.0486(9)
_cell_angle_gamma 90
_cell_formula_units_Z 4
_cell_length_a 14.04416(15)
_cell_length_b 29.0153(3)
_cell_length_c 27.5170(3)
_cell_measurement_reflns_used 27315
_cell_measurement_temperature 140.00(10)
_cell_measurement_theta_max 72.5750
_cell_measurement_theta_min 3.4880
_cell_volume 11211.2(2)
_computing_cell_refinement 'CrysAlisPro 1.171.41.121a (Rigaku OD, 2021)'
_computing_data_collection 'CrysAlisPro 1.171.41.121a (Rigaku OD, 2021)'
_computing_data_reduction 'CrysAlisPro 1.171.41.121a (Rigaku OD, 2021)'
_computing_molecular_graphics 'Olex2 1.5 (Dolomanov et al., 2009)'
_computing_publication_material 'Olex2 1.5 (Dolomanov et al., 2009)'
_computing_structure_refinement 'SHELXL 2018/3 (Sheldrick, 2015)'
_computing_structure_solution 'SHELXT  (Sheldrick, 2015)'
_diffrn_ambient_environment N~2~
_diffrn_ambient_temperature 140.00(10)
_diffrn_detector 'CCD plate'
_diffrn_detector_area_resol_mean 5.2817
_diffrn_detector_type AtlasS2
_diffrn_measured_fraction_theta_full 0.997
_diffrn_measured_fraction_theta_max 0.972
_diffrn_measurement_details
;
List of Runs (angles in degrees, time in seconds):

  # Type    Start    End  Width  t~exp~   \w     \q     \k     \f   Frames
#--------------------------------------------------------------------------
  1  \w    -11.00  18.00   1.00    2.00    --  -40.91  71.00 -45.00   29
  2  \w   -115.00 -15.00   1.00    2.00    --  -40.91 -71.00-176.00  100
  3  \w    -47.00 -21.00   1.00    2.00    --  -40.91  71.00 -45.00   26
  4  \w     45.00 126.00   1.00    8.00    --  105.15 -71.00-176.00   81
  5  \w     74.00 178.00   1.00    8.00    --  105.15  71.00 -45.00  104
  6  \w     62.00  95.00   1.00    2.00    --   40.91  71.00 -45.00   33
  7  \w      7.00  77.00   1.00    2.00    --   40.91 -99.00  30.00   70
  8  \w      8.00  52.00   1.00    2.00    --   40.91 -99.00   0.00   44
  9  \w     27.00  96.00   1.00    2.00    --   40.91-125.00-150.00   69
 10  \w     30.00  57.00   1.00    8.00    --  105.15-111.00  30.00   27
 11  \w    115.00 177.00   1.00    8.00    --  105.15  77.00-150.00   62
 12  \w    103.00 171.00   1.00    8.00    --  105.15  77.00   0.00   68
 13  \w     76.00 166.00   1.00    8.00    --  105.15  61.00 -90.00   90
 14  \w    106.00 132.00   1.00    8.00    --  105.15 111.00 150.00   26
 15  \w    141.00 166.00   1.00    8.00    --  105.15 111.00 150.00   25
 16  \w     80.00 107.00   1.00    8.00    --  105.15-111.00  30.00   27
 17  \w     91.00 122.00   1.00    8.00    --  105.15 178.00-150.00   31
;
_diffrn_measurement_device 'four-circle diffractometer'
_diffrn_measurement_device_type 'SuperNova, Dual, Cu at home/near, AtlasS2'
_diffrn_measurement_method '\w scans'
_diffrn_orient_matrix_type 'CrysAlisPro convention (1999,Acta A55,543-557)'
_diffrn_orient_matrix_UB_11 0.0201352000
_diffrn_orient_matrix_UB_12 -0.0153380000
_diffrn_orient_matrix_UB_13 0.0528053000
_diffrn_orient_matrix_UB_21 -0.0722514000
_diffrn_orient_matrix_UB_22 -0.0395683000
_diffrn_orient_matrix_UB_23 -0.0062587000
_diffrn_orient_matrix_UB_31 0.0801842000
_diffrn_orient_matrix_UB_32 -0.0318765000
_diffrn_orient_matrix_UB_33 -0.0174823000
_diffrn_radiation_monochromator mirror
_diffrn_radiation_probe x-ray
_diffrn_radiation_type 'Cu K\a'
_diffrn_radiation_wavelength 1.54184
_diffrn_reflns_av_R_equivalents 0.0449
_diffrn_reflns_av_unetI/netI 0.0415
_diffrn_reflns_Laue_measured_fraction_full 0.997
_diffrn_reflns_Laue_measured_fraction_max 0.972
_diffrn_reflns_limit_h_max 17
_diffrn_reflns_limit_h_min -17
_diffrn_reflns_limit_k_max 28
_diffrn_reflns_limit_k_min -35
_diffrn_reflns_limit_l_max 33
_diffrn_reflns_limit_l_min -34
_diffrn_reflns_number 57578
_diffrn_reflns_point_group_measured_fraction_full 0.997
_diffrn_reflns_point_group_measured_fraction_max 0.972
_diffrn_reflns_theta_full 67.684
_diffrn_reflns_theta_max 72.781
_diffrn_reflns_theta_min 3.046
_diffrn_source 'micro-focus sealed X-ray tube'
_diffrn_source_type 'SuperNova (Cu) X-ray Source'
_exptl_absorpt_coefficient_mu 10.209
_exptl_absorpt_correction_T_max 1.000
_exptl_absorpt_correction_T_min 0.046
_exptl_absorpt_correction_type gaussian
_exptl_absorpt_process_details
;
CrysAlisPro 1.171.41.121a (Rigaku Oxford Diffraction, 2021)
Numerical absorption correction based on gaussian integration over
a multifaceted crystal model
Empirical absorption correction using spherical harmonics,
implemented in SCALE3 ABSPACK scaling algorithm.
;
_exptl_crystal_colour 'clear dark red'
_exptl_crystal_density_diffrn 1.380
_exptl_crystal_description plate
_exptl_crystal_F_000 4744
_exptl_crystal_size_max 0.518
_exptl_crystal_size_mid 0.437
_exptl_crystal_size_min 0.055
_refine_diff_density_max 3.154
_refine_diff_density_min -1.551
_refine_diff_density_rms 0.188
_refine_ls_extinction_method none
_refine_ls_goodness_of_fit_ref 1.092
_refine_ls_hydrogen_treatment constr
_refine_ls_matrix_type full
_refine_ls_number_parameters 1145
_refine_ls_number_reflns 21687
_refine_ls_number_restraints 1446
_refine_ls_restrained_S_all 1.080
_refine_ls_R_factor_all 0.0609
_refine_ls_R_factor_gt 0.0555
_refine_ls_shift/su_max 0.003
_refine_ls_shift/su_mean 0.000
_refine_ls_structure_factor_coef Fsqd
_refine_ls_weighting_details 'w=1/[\s^2^(Fo^2^)+(0.0872P)^2^+50.7878P] where P=(Fo^2^+2Fc^2^)/3'
_refine_ls_weighting_scheme calc
_refine_ls_wR_factor_gt 0.1551
_refine_ls_wR_factor_ref 0.1592
_reflns_Friedel_coverage 0.000
_reflns_number_gt 19605
_reflns_number_total 21687
_reflns_threshold_expression 'I > 2\s(I)'
_cod_data_source_file d2sc02530b2.cif
_cod_data_source_block nj871cu
_cod_depositor_comments 'Adding full bibliography for 1567298--1567305.cif.'
_cod_database_code 1567298
_shelx_shelxl_version_number 2018/3
_chemical_oxdiff_formula 'C78 H176 O25 Si6 Rb2 U2'
_shelx_space_group_comment
;
The symmetry employed for this shelxl refinement is uniquely defined
by the following loop, which should always be used as a source of
symmetry information in preference to the above space-group names.
They are only intended as comments.
;
_shelx_estimated_absorpt_t_max 0.604
_shelx_estimated_absorpt_t_min 0.077
_olex2_refinement_description
;
1. Fixed Uiso
 At 1.2 times of:
  All C(H,H) groups
 At 1.5 times of:
  All C(H,H,H) groups
2. Restrained distances
 C123-C122 = C122-C121
 1.54 with sigma of 0.02
 C33-C20 = C34-C33
 1.54 with sigma of 0.02
 C7-C5 \\sim C5-C14 \\sim C8-C5 \\sim C5-C15 \\sim C6-C5 \\sim C5-C13
 with sigma of 0.02
 C7-C6 \\sim C6-C8 \\sim C7-C8
 with sigma of 0.02
 C14-C13 \\sim C13-C15 \\sim C14-C15
 with sigma of 0.02
 C18-C19 \\sim C19-C17 \\sim C17-C18
 with sigma of 0.02
 C71-C72 \\sim C72-C70 \\sim C70-C71
 with sigma of 0.02
 C71-C69 \\sim C72-C69 \\sim C70-C69 \\sim C18-C16 \\sim C17-C16 \\sim C19-C16
 with sigma of 0.02
 C106-C105 \\sim C107-C105 \\sim C108-C105
 with sigma of 0.02
 C106-C108 \\sim C108-C107 \\sim C106-C107
 with sigma of 0.02
 O64-C69 \\sim O64-C16
 with sigma of 0.02
3. Uiso/Uaniso restraints and constraints
C5 \\sim C6 \\sim C7 \\sim C8 \\sim C13 \\sim C14 \\sim C15: within 2A with
sigma of 0.02 and sigma for terminal atoms of 0.04 within 2A
C105 \\sim C106 \\sim C107 \\sim C108: within 2A with sigma of 0.01 and sigma
for terminal atoms of 2 within 2A
C16 \\sim C17 \\sim C18 \\sim C19 \\sim C69 \\sim C70 \\sim C71 \\sim C72:
within 2A with sigma of 0.01 and sigma for terminal atoms of 0.02 within 2A
Uanis(C91) \\sim Ueq, Uanis(C107) \\sim Ueq, Uanis(C110) \\sim Ueq: with sigma
of 0.01 and sigma for terminal atoms of 0.02
Uanis(C63) \\sim Ueq: with sigma of 0.005 and sigma for terminal atoms of 0.01
4. Rigid body (RIGU) restrains
 All non-hydrogen atoms
 with sigma for 1-2 distances of 0.001 and sigma for 1-3 distances of 0.001
5. Others
 Sof(C13)=Sof(H13A)=Sof(H13B)=Sof(H13C)=Sof(C14)=Sof(H14A)=Sof(H14B)=Sof(H14C)=
 Sof(C15)=Sof(H15A)=Sof(H15B)=Sof(H15C)=1-FVAR(1)
 Sof(C6)=Sof(H6A)=Sof(H6B)=Sof(H6C)=Sof(C7)=Sof(H7A)=Sof(H7B)=Sof(H7C)=Sof(C8)=
 Sof(H8A)=Sof(H8B)=Sof(H8C)=FVAR(1)
 Sof(C16)=Sof(C17)=Sof(H17A)=Sof(H17B)=Sof(H17C)=Sof(C18)=Sof(H18A)=Sof(H18B)=
 Sof(H18C)=Sof(C19)=Sof(H19A)=Sof(H19B)=Sof(H19C)=1-FVAR(2)
 Sof(C69)=Sof(C70)=Sof(H70A)=Sof(H70B)=Sof(H70C)=Sof(C71)=Sof(H71A)=Sof(H71B)=
 Sof(H71C)=Sof(C72)=Sof(H72A)=Sof(H72B)=Sof(H72C)=FVAR(2)
6.a Secondary CH2 refined with riding coordinates:
 C33(H33A,H33B), C34(H34A,H34B), C121(H12D,H12E), C122(H12F,H12G)
6.b Idealised Me refined as rotating group:
 C2(H2A,H2B,H2C), C3(H3A,H3B,H3C), C4(H4A,H4B,H4C), C6(H6A,H6B,H6C), C7(H7A,
 H7B,H7C), C8(H8A,H8B,H8C), C10(H10A,H10B,H10C), C11(H11A,H11B,H11C), C12(H12A,
 H12B,H12C), C13(H13A,H13B,H13C), C14(H14A,H14B,H14C), C15(H15A,H15B,H15C),
 C17(H17A,H17B,H17C), C18(H18A,H18B,H18C), C19(H19A,H19B,H19C), C22(H22A,H22B,
 H22C), C23(H23A,H23B,H23C), C24(H24A,H24B,H24C), C26(H26A,H26B,H26C), C27(H27A,
 H27B,H27C), C28(H28A,H28B,H28C), C30(H30A,H30B,H30C), C31(H31A,H31B,H31C),
 C32(H32A,H32B,H32C), C42(H42A,H42B,H42C), C43(H43A,H43B,H43C), C44(H44A,H44B,
 H44C), C46(H46A,H46B,H46C), C47(H47A,H47B,H47C), C48(H48A,H48B,H48C), C50(H50A,
 H50B,H50C), C51(H51A,H51B,H51C), C52(H52A,H52B,H52C), C62(H62A,H62B,H62C),
 C63(H63A,H63B,H63C), C64(H64A,H64B,H64C), C66(H66A,H66B,H66C), C67(H67A,H67B,
 H67C), C68(H68A,H68B,H68C), C70(H70A,H70B,H70C), C71(H71A,H71B,H71C), C72(H72A,
 H72B,H72C), C82(H82A,H82B,H82C), C83(H83A,H83B,H83C), C84(H84A,H84B,H84C),
 C86(H86A,H86B,H86C), C87(H87A,H87B,H87C), C88(H88A,H88B,H88C), C90(H90A,H90B,
 H90C), C91(H91A,H91B,H91C), C92(H92A,H92B,H92C), C102(H10D,H10E,H10F),
 C103(H10G,H10H,H10I), C104(H10J,H10K,H10L), C106(H10M,H10N,H10O), C107(H10P,
 H10Q,H10R), C108(H10S,H10T,H10U), C110(H11D,H11E,H11F), C111(H11G,H11H,H11I),
 C112(H11J,H11K,H11L), C20(H20A,H20B,H20C), C123(H12H,H12I,H12J)
;
_olex2_date_sample_data_collection 2022-01-19
_olex2_submission_special_instructions 'No special instructions were received'
_oxdiff_exptl_absorpt_empirical_details
;
Empirical correction (ABSPACK) includes:
- Absorption correction using spherical harmonics
- Frame scaling
- Detector area scaling
- B-factor correction
;
_oxdiff_exptl_absorpt_empirical_full_max 6.904
_oxdiff_exptl_absorpt_empirical_full_min 0.631

loop_
_space_group_symop_operation_xyz
'x, y, z'
'-x+1/2, y+1/2, -z+1/2'
'-x, -y, -z'
'x-1/2, -y-1/2, z-1/2'

loop_
_atom_site_label
_atom_site_type_symbol
_atom_site_fract_x
_atom_site_fract_y
_atom_site_fract_z
_atom_site_U_iso_or_equiv
_atom_site_adp_type
_atom_site_occupancy
_atom_site_site_symmetry_order
_atom_site_calc_flag
_atom_site_refinement_flags_posn
_atom_site_refinement_flags_adp
_atom_site_refinement_flags_occupancy
_atom_site_disorder_assembly
_atom_site_disorder_group
U1 U 0.55087(2) 0.68053(2) 0.19529(2) 0.02904(8) Uani 1 1 d . . . . .
U2 U 0.44858(2) 0.60214(2) 0.31142(2) 0.02828(8) Uani 1 1 d . . . . .
Rb1 Rb 0.44708(7) 0.56178(3) 0.17307(3) 0.0556(2) Uani 1 1 d . . . . .
Rb2 Rb 0.61854(5) 0.70185(2) 0.34214(3) 0.03977(16) Uani 1 1 d . . . . .
Si1 Si 0.34788(16) 0.69347(8) 0.10900(8) 0.0429(5) Uani 1 1 d . . . . .
Si2 Si 0.66532(15) 0.59465(7) 0.10961(8) 0.0351(4) Uani 1 1 d . . . . .
Si3 Si 0.68674(13) 0.78096(6) 0.24425(8) 0.0338(4) Uani 1 1 d . . . . .
Si4 Si 0.69730(14) 0.58030(7) 0.35743(8) 0.0362(4) Uani 1 1 d . . . . .
Si5 Si 0.37694(15) 0.68797(8) 0.40615(8) 0.0386(4) Uani 1 1 d . . . . .
Si6 Si 0.32652(14) 0.49223(7) 0.26693(8) 0.0344(4) Uani 1 1 d . . . . .
O1 O 0.4888(4) 0.63550(18) 0.2473(2) 0.0409(10) Uani 1 1 d . . . . .
O2 O 0.4232(4) 0.6983(2) 0.1526(2) 0.0479(12) Uani 1 1 d . . . . .
O3 O 0.3839(4) 0.7153(2) 0.0579(2) 0.0499(11) Uani 1 1 d . . . . .
O4 O 0.3355(5) 0.6378(2) 0.0987(2) 0.0523(11) Uani 1 1 d . . . . .
O5 O 0.2459(4) 0.7174(2) 0.1200(2) 0.0514(12) Uani 1 1 d . . . . .
O21 O 0.6186(4) 0.62630(19) 0.1494(2) 0.0426(10) Uani 1 1 d . . . . .
O22 O 0.7789(4) 0.5995(2) 0.1067(2) 0.0476(12) Uani 1 1 d . . . . .
O23 O 0.6254(4) 0.6033(2) 0.0538(2) 0.0445(11) Uani 1 1 d . . . . .
O24 O 0.6295(4) 0.54215(19) 0.1214(2) 0.0461(11) Uani 1 1 d . . . . .
O41 O 0.6269(4) 0.73414(17) 0.2426(2) 0.0370(9) Uani 1 1 d . . . . .
O42 O 0.7408(4) 0.78161(19) 0.2976(2) 0.0447(10) Uani 1 1 d . . . . .
O43 O 0.7690(4) 0.78524(19) 0.2035(2) 0.0432(10) Uani 1 1 d . . . . .
O44 O 0.6217(4) 0.82693(18) 0.2362(2) 0.0417(11) Uani 1 1 d . . . . .
O61 O 0.5892(4) 0.59450(19) 0.3475(2) 0.0410(10) Uani 1 1 d . . . . .
O62 O 0.7131(4) 0.5561(2) 0.4102(2) 0.0547(14) Uani 1 1 d . . . . .
O63 O 0.7595(4) 0.62810(18) 0.3544(2) 0.0422(10) Uani 1 1 d . . . . .
O64 O 0.7422(4) 0.54516(19) 0.3183(2) 0.0476(12) Uani 1 1 d D . . . .
O81 O 0.3986(4) 0.6600(2) 0.3580(2) 0.0431(10) Uani 1 1 d . . . . .
O82 O 0.2763(4) 0.7159(2) 0.4032(2) 0.0437(11) Uani 1 1 d . . . . .
O83 O 0.3716(5) 0.6574(2) 0.4550(2) 0.0533(13) Uani 1 1 d . . . . .
O84 O 0.4682(4) 0.7233(2) 0.4150(2) 0.0457(10) Uani 1 1 d . . . . .
O101 O 0.3828(4) 0.53938(18) 0.2756(2) 0.0415(11) Uani 1 1 d . . . . .
O102 O 0.3428(4) 0.47822(18) 0.2104(2) 0.0414(10) Uani 1 1 d . . . . .
O103 O 0.2138(4) 0.49612(18) 0.2793(2) 0.0427(11) Uani 1 1 d . . . . .
O104 O 0.3648(4) 0.4481(2) 0.2983(2) 0.0479(11) Uani 1 1 d . . . . .
C1 C 0.3862(7) 0.7627(3) 0.0419(4) 0.0553(17) Uani 1 1 d . . . . .
C2 C 0.4085(10) 0.7955(4) 0.0843(5) 0.077(3) Uani 1 1 d . . . . .
H2A H 0.470965 0.787822 0.098606 0.115 Uiso 1 1 calc R U . . .
H2B H 0.359618 0.792257 0.109053 0.115 Uiso 1 1 calc R U . . .
H2C H 0.409215 0.827317 0.072434 0.115 Uiso 1 1 calc R U . . .
C3 C 0.4617(7) 0.7656(4) 0.0031(5) 0.072(3) Uani 1 1 d . . . . .
H3A H 0.458727 0.795956 -0.012569 0.107 Uiso 1 1 calc R U . . .
H3B H 0.450199 0.741576 -0.021339 0.107 Uiso 1 1 calc R U . . .
H3C H 0.524878 0.761238 0.018093 0.107 Uiso 1 1 calc R U . . .
C4 C 0.2896(7) 0.7725(5) 0.0191(5) 0.077(3) Uani 1 1 d . . . . .
H4A H 0.241215 0.772224 0.044268 0.116 Uiso 1 1 calc R U . . .
H4B H 0.274537 0.748745 -0.005223 0.116 Uiso 1 1 calc R U . . .
H4C H 0.290482 0.802771 0.003342 0.116 Uiso 1 1 calc R U . . .
C5 C 0.2786(7) 0.6144(3) 0.0622(4) 0.0620(19) Uani 1 1 d D U . . .
C6 C 0.3305(15) 0.6164(6) 0.0156(6) 0.080(4) Uani 0.625(13) 1 d D U P A 1
H6A H 0.312899 0.589724 -0.004476 0.119 Uiso 0.625(13) 1 calc R U P A 1
H6B H 0.399272 0.615922 0.022342 0.119 Uiso 0.625(13) 1 calc R U P A 1
H6C H 0.313580 0.644817 -0.001737 0.119 Uiso 0.625(13) 1 calc R U P A 1
C7 C 0.1828(10) 0.6392(6) 0.0531(7) 0.074(4) Uani 0.625(13) 1 d D U P A 1
H7A H 0.193429 0.672507 0.051649 0.111 Uiso 0.625(13) 1 calc R U P A 1
H7B H 0.139517 0.632083 0.079583 0.111 Uiso 0.625(13) 1 calc R U P A 1
H7C H 0.154639 0.628591 0.022198 0.111 Uiso 0.625(13) 1 calc R U P A 1
C8 C 0.2584(13) 0.5667(5) 0.0767(7) 0.079(4) Uani 0.625(13) 1 d D U P A 1
H8A H 0.318534 0.550308 0.082565 0.119 Uiso 0.625(13) 1 calc R U P A 1
H8B H 0.222151 0.551271 0.050644 0.119 Uiso 0.625(13) 1 calc R U P A 1
H8C H 0.221219 0.566785 0.106443 0.119 Uiso 0.625(13) 1 calc R U P A 1
C9 C 0.1907(7) 0.7218(4) 0.1625(4) 0.0582(18) Uani 1 1 d . . . . .
C10 C 0.0899(8) 0.7301(5) 0.1470(5) 0.083(3) Uani 1 1 d . . . . .
H10A H 0.087690 0.754791 0.122613 0.125 Uiso 1 1 calc R U . . .
H10B H 0.052818 0.739289 0.175188 0.125 Uiso 1 1 calc R U . . .
H10C H 0.063054 0.701868 0.132879 0.125 Uiso 1 1 calc R U . . .
C11 C 0.1965(10) 0.6787(4) 0.1933(5) 0.077(3) Uani 1 1 d . . . . .
H11A H 0.163124 0.653482 0.176572 0.115 Uiso 1 1 calc R U . . .
H11B H 0.166637 0.684521 0.224646 0.115 Uiso 1 1 calc R U . . .
H11C H 0.263391 0.670299 0.198721 0.115 Uiso 1 1 calc R U . . .
C12 C 0.2286(10) 0.7629(5) 0.1913(5) 0.087(3) Uani 1 1 d . . . . .
H12A H 0.291967 0.755673 0.204675 0.131 Uiso 1 1 calc R U . . .
H12B H 0.185387 0.769787 0.217923 0.131 Uiso 1 1 calc R U . . .
H12C H 0.232726 0.789780 0.169843 0.131 Uiso 1 1 calc R U . . .
C13 C 0.2680(18) 0.6371(9) 0.0147(7) 0.065(4) Uani 0.375(13) 1 d D U P A 2
H13A H 0.330424 0.647515 0.003861 0.098 Uiso 0.375(13) 1 calc R U P A 2
H13B H 0.225323 0.663641 0.017601 0.098 Uiso 0.375(13) 1 calc R U P A 2
H13C H 0.241049 0.615219 -0.008916 0.098 Uiso 0.375(13) 1 calc R U P A 2
C14 C 0.1871(14) 0.6008(9) 0.0826(10) 0.071(4) Uani 0.375(13) 1 d D U P A 2
H14A H 0.144751 0.627659 0.083561 0.107 Uiso 0.375(13) 1 calc R U P A 2
H14B H 0.197468 0.589006 0.115636 0.107 Uiso 0.375(13) 1 calc R U P A 2
H14C H 0.157923 0.576778 0.062268 0.107 Uiso 0.375(13) 1 calc R U P A 2
C15 C 0.3375(18) 0.5708(7) 0.0550(9) 0.067(4) Uani 0.375(13) 1 d D U P A 2
H15A H 0.322732 0.548461 0.080499 0.100 Uiso 0.375(13) 1 calc R U P A 2
H15B H 0.405375 0.578471 0.056725 0.100 Uiso 0.375(13) 1 calc R U P A 2
H15C H 0.321997 0.557403 0.023104 0.100 Uiso 0.375(13) 1 calc R U P A 2
C16 C 0.7362(16) 0.4965(6) 0.3137(10) 0.062(3) Uani 0.295(13) 1 d D U P B 2
C17 C 0.6345(17) 0.4809(13) 0.3223(13) 0.066(4) Uani 0.295(13) 1 d D U P B 2
H17A H 0.594130 0.489586 0.294330 0.098 Uiso 0.295(13) 1 calc R U P B 2
H17B H 0.610700 0.495685 0.351665 0.098 Uiso 0.295(13) 1 calc R U P B 2
H17C H 0.633264 0.447355 0.326329 0.098 Uiso 0.295(13) 1 calc R U P B 2
C18 C 0.765(2) 0.4827(14) 0.2623(11) 0.067(4) Uani 0.295(13) 1 d D U P B 2
H18A H 0.810590 0.457021 0.264275 0.100 Uiso 0.295(13) 1 calc R U P B 2
H18B H 0.795092 0.508986 0.246315 0.100 Uiso 0.295(13) 1 calc R U P B 2
H18C H 0.708661 0.473082 0.243572 0.100 Uiso 0.295(13) 1 calc R U P B 2
C19 C 0.804(2) 0.4735(10) 0.3500(11) 0.065(4) Uani 0.295(13) 1 d D U P B 2
H19A H 0.772959 0.470126 0.381348 0.098 Uiso 0.295(13) 1 calc R U P B 2
H19B H 0.861553 0.492490 0.354206 0.098 Uiso 0.295(13) 1 calc R U P B 2
H19C H 0.822196 0.443001 0.337843 0.098 Uiso 0.295(13) 1 calc R U P B 2
C21 C 0.8540(7) 0.6038(4) 0.1435(4) 0.0600(19) Uani 1 1 d . . . . .
C22 C 0.8375(10) 0.5695(5) 0.1844(5) 0.080(3) Uani 1 1 d . . . . .
H22A H 0.890904 0.570782 0.207782 0.119 Uiso 1 1 calc R U . . .
H22B H 0.832511 0.538298 0.170887 0.119 Uiso 1 1 calc R U . . .
H22C H 0.778299 0.577241 0.200891 0.119 Uiso 1 1 calc R U . . .
C23 C 0.8555(10) 0.6512(4) 0.1621(5) 0.083(3) Uani 1 1 d . . . . .
H23A H 0.798923 0.656517 0.181647 0.124 Uiso 1 1 calc R U . . .
H23B H 0.855492 0.672807 0.134699 0.124 Uiso 1 1 calc R U . . .
H23C H 0.912881 0.655898 0.182213 0.124 Uiso 1 1 calc R U . . .
C24 C 0.9440(8) 0.5916(6) 0.1168(6) 0.098(4) Uani 1 1 d . . . . .
H24A H 0.999130 0.594693 0.138892 0.148 Uiso 1 1 calc R U . . .
H24B H 0.951332 0.612562 0.089126 0.148 Uiso 1 1 calc R U . . .
H24C H 0.939739 0.559825 0.104990 0.148 Uiso 1 1 calc R U . . .
C25 C 0.6543(6) 0.6350(3) 0.0175(3) 0.0475(15) Uani 1 1 d . . . . .
C26 C 0.6727(8) 0.6825(3) 0.0394(4) 0.058(2) Uani 1 1 d . . . . .
H26A H 0.737026 0.683470 0.053717 0.086 Uiso 1 1 calc R U . . .
H26B H 0.625993 0.688644 0.064607 0.086 Uiso 1 1 calc R U . . .
H26C H 0.666828 0.705942 0.013848 0.086 Uiso 1 1 calc R U . . .
C27 C 0.7399(8) 0.6168(4) -0.0085(4) 0.059(2) Uani 1 1 d . . . . .
H27A H 0.754959 0.637389 -0.035526 0.088 Uiso 1 1 calc R U . . .
H27B H 0.726124 0.585897 -0.021035 0.088 Uiso 1 1 calc R U . . .
H27C H 0.794384 0.615416 0.014246 0.088 Uiso 1 1 calc R U . . .
C28 C 0.5704(8) 0.6379(4) -0.0180(4) 0.071(3) Uani 1 1 d . . . . .
H28A H 0.514353 0.649280 -0.000973 0.107 Uiso 1 1 calc R U . . .
H28B H 0.556946 0.607290 -0.031390 0.107 Uiso 1 1 calc R U . . .
H28C H 0.585842 0.659137 -0.044390 0.107 Uiso 1 1 calc R U . . .
C29 C 0.6441(8) 0.5000(3) 0.0951(4) 0.0584(18) Uani 1 1 d . . . . .
C30 C 0.7361(8) 0.4991(4) 0.0682(4) 0.068(2) Uani 1 1 d . . . . .
H30A H 0.741279 0.469993 0.050424 0.102 Uiso 1 1 calc R U . . .
H30B H 0.789516 0.501924 0.091407 0.102 Uiso 1 1 calc R U . . .
H30C H 0.737438 0.524898 0.045212 0.102 Uiso 1 1 calc R U . . .
C31 C 0.5607(9) 0.4968(5) 0.0578(5) 0.079(3) Uani 1 1 d . . . . .
H31A H 0.562025 0.523605 0.036146 0.118 Uiso 1 1 calc R U . . .
H31B H 0.500201 0.496178 0.074947 0.118 Uiso 1 1 calc R U . . .
H31C H 0.567035 0.468549 0.038551 0.118 Uiso 1 1 calc R U . . .
C32 C 0.6396(12) 0.4618(4) 0.1314(5) 0.090(3) Uani 1 1 d . . . . .
H32A H 0.642964 0.432128 0.114543 0.135 Uiso 1 1 calc R U . . .
H32B H 0.579601 0.463805 0.148897 0.135 Uiso 1 1 calc R U . . .
H32C H 0.693216 0.464530 0.154477 0.135 Uiso 1 1 calc R U . . .
C41 C 0.8201(7) 0.8116(3) 0.3136(4) 0.0583(18) Uani 1 1 d . . . . .
C42 C 0.8145(10) 0.8140(4) 0.3682(5) 0.078(3) Uani 1 1 d . . . . .
H42A H 0.822828 0.783035 0.381933 0.117 Uiso 1 1 calc R U . . .
H42B H 0.752210 0.826161 0.377293 0.117 Uiso 1 1 calc R U . . .
H42C H 0.864816 0.834294 0.380964 0.117 Uiso 1 1 calc R U . . .
C43 C 0.9126(7) 0.7901(4) 0.2974(5) 0.072(2) Uani 1 1 d . . . . .
H43A H 0.966342 0.808674 0.309521 0.109 Uiso 1 1 calc R U . . .
H43B H 0.913504 0.789049 0.261835 0.109 Uiso 1 1 calc R U . . .
H43C H 0.917864 0.758775 0.310439 0.109 Uiso 1 1 calc R U . . .
C44 C 0.8091(8) 0.8603(3) 0.2914(5) 0.070(3) Uani 1 1 d . . . . .
H44A H 0.745547 0.872263 0.298307 0.105 Uiso 1 1 calc R U . . .
H44B H 0.817452 0.858637 0.256206 0.105 Uiso 1 1 calc R U . . .
H44C H 0.857439 0.880794 0.305774 0.105 Uiso 1 1 calc R U . . .
C45 C 0.7653(6) 0.7990(3) 0.1535(4) 0.0496(15) Uani 1 1 d . . . . .
C46 C 0.7577(9) 0.8518(3) 0.1507(4) 0.067(3) Uani 1 1 d . . . . .
H46A H 0.807262 0.865722 0.171472 0.101 Uiso 1 1 calc R U . . .
H46B H 0.694894 0.861542 0.161763 0.101 Uiso 1 1 calc R U . . .
H46C H 0.766087 0.861822 0.117014 0.101 Uiso 1 1 calc R U . . .
C47 C 0.8561(9) 0.7832(4) 0.1305(5) 0.080(3) Uani 1 1 d . . . . .
H47A H 0.864646 0.799640 0.099789 0.119 Uiso 1 1 calc R U . . .
H47B H 0.852638 0.750022 0.124324 0.119 Uiso 1 1 calc R U . . .
H47C H 0.910011 0.789794 0.152545 0.119 Uiso 1 1 calc R U . . .
C48 C 0.6809(9) 0.7766(4) 0.1282(4) 0.073(3) Uani 1 1 d . . . . .
H48A H 0.621907 0.788068 0.142352 0.110 Uiso 1 1 calc R U . . .
H48B H 0.684631 0.743113 0.132413 0.110 Uiso 1 1 calc R U . . .
H48C H 0.681459 0.784098 0.093499 0.110 Uiso 1 1 calc R U . . .
C49 C 0.5300(6) 0.8408(3) 0.2541(4) 0.0464(16) Uani 1 1 d . . . . .
C50 C 0.5262(9) 0.8925(3) 0.2496(7) 0.091(4) Uani 1 1 d . . . . .
H50A H 0.541030 0.901548 0.216309 0.137 Uiso 1 1 calc R U . . .
H50B H 0.572795 0.906354 0.272229 0.137 Uiso 1 1 calc R U . . .
H50C H 0.462189 0.903380 0.257525 0.137 Uiso 1 1 calc R U . . .
C51 C 0.4541(8) 0.8189(5) 0.2260(6) 0.084(3) Uani 1 1 d . . . . .
H51A H 0.393486 0.834144 0.232772 0.126 Uiso 1 1 calc R U . . .
H51B H 0.449972 0.786271 0.235098 0.126 Uiso 1 1 calc R U . . .
H51C H 0.467451 0.821388 0.191311 0.126 Uiso 1 1 calc R U . . .
C52 C 0.5221(9) 0.8262(5) 0.3077(5) 0.079(3) Uani 1 1 d . . . . .
H52A H 0.532814 0.792962 0.310548 0.118 Uiso 1 1 calc R U . . .
H52B H 0.458409 0.833771 0.319290 0.118 Uiso 1 1 calc R U . . .
H52C H 0.570035 0.842712 0.327319 0.118 Uiso 1 1 calc R U . . .
C61 C 0.6725(8) 0.5658(5) 0.4569(4) 0.074(2) Uani 1 1 d . . . . .
C62 C 0.5861(8) 0.5349(5) 0.4623(5) 0.082(3) Uani 1 1 d . . . . .
H62A H 0.605052 0.502646 0.457791 0.122 Uiso 1 1 calc R U . . .
H62B H 0.537642 0.543135 0.437762 0.122 Uiso 1 1 calc R U . . .
H62C H 0.560034 0.538793 0.494812 0.122 Uiso 1 1 calc R U . . .
C63 C 0.7486(11) 0.5529(7) 0.4944(5) 0.107(4) Uani 1 1 d . U . . .
H63A H 0.722215 0.555045 0.527025 0.161 Uiso 1 1 calc R U . . .
H63B H 0.802695 0.574102 0.491833 0.161 Uiso 1 1 calc R U . . .
H63C H 0.770150 0.521323 0.488490 0.161 Uiso 1 1 calc R U . . .
C64 C 0.6435(10) 0.6159(5) 0.4614(5) 0.083(3) Uani 1 1 d . . . . .
H64A H 0.594491 0.623076 0.436731 0.125 Uiso 1 1 calc R U . . .
H64B H 0.699134 0.635643 0.456558 0.125 Uiso 1 1 calc R U . . .
H64C H 0.618085 0.621377 0.493821 0.125 Uiso 1 1 calc R U . . .
C65 C 0.8600(6) 0.6365(3) 0.3546(3) 0.0474(15) Uani 1 1 d . . . . .
C66 C 0.9154(7) 0.5974(4) 0.3799(5) 0.073(3) Uani 1 1 d . . . . .
H66A H 0.982262 0.606381 0.384136 0.109 Uiso 1 1 calc R U . . .
H66B H 0.911207 0.569445 0.360005 0.109 Uiso 1 1 calc R U . . .
H66C H 0.887933 0.591385 0.411808 0.109 Uiso 1 1 calc R U . . .
C67 C 0.8744(8) 0.6804(4) 0.3830(5) 0.072(3) Uani 1 1 d . . . . .
H67A H 0.831506 0.704273 0.370075 0.108 Uiso 1 1 calc R U . . .
H67B H 0.940527 0.690692 0.380161 0.108 Uiso 1 1 calc R U . . .
H67C H 0.860459 0.674911 0.417308 0.108 Uiso 1 1 calc R U . . .
C68 C 0.8903(8) 0.6416(5) 0.3033(4) 0.071(3) Uani 1 1 d . . . . .
H68A H 0.959935 0.643597 0.302392 0.106 Uiso 1 1 calc R U . . .
H68B H 0.862399 0.669752 0.289462 0.106 Uiso 1 1 calc R U . . .
H68C H 0.868604 0.614895 0.284387 0.106 Uiso 1 1 calc R U . . .
C69 C 0.7081(8) 0.5007(4) 0.3032(5) 0.062(2) Uani 0.705(13) 1 d D U P B 1
C70 C 0.7952(10) 0.4750(5) 0.2843(6) 0.063(3) Uani 0.705(13) 1 d D U P B 1
H70A H 0.775886 0.444404 0.272742 0.095 Uiso 0.705(13) 1 calc R U P B 1
H70B H 0.842678 0.471697 0.310681 0.095 Uiso 0.705(13) 1 calc R U P B 1
H70C H 0.822884 0.492415 0.257552 0.095 Uiso 0.705(13) 1 calc R U P B 1
C71 C 0.6338(9) 0.5057(5) 0.2624(6) 0.074(3) Uani 0.705(13) 1 d D U P B 1
H71A H 0.659984 0.524326 0.236127 0.111 Uiso 0.705(13) 1 calc R U P B 1
H71B H 0.576873 0.520764 0.274968 0.111 Uiso 0.705(13) 1 calc R U P B 1
H71C H 0.616718 0.475091 0.249854 0.111 Uiso 0.705(13) 1 calc R U P B 1
C72 C 0.6660(12) 0.4737(5) 0.3451(6) 0.077(3) Uani 0.705(13) 1 d D U P B 1
H72A H 0.637402 0.445101 0.332638 0.115 Uiso 0.705(13) 1 calc R U P B 1
H72B H 0.616994 0.492279 0.360717 0.115 Uiso 0.705(13) 1 calc R U P B 1
H72C H 0.716407 0.466201 0.368901 0.115 Uiso 0.705(13) 1 calc R U P B 1
C81 C 0.2245(6) 0.7371(3) 0.3639(3) 0.0454(15) Uani 1 1 d . . . . .
C82 C 0.2919(8) 0.7635(4) 0.3316(5) 0.073(3) Uani 1 1 d . . . . .
H82A H 0.331650 0.741713 0.313845 0.109 Uiso 1 1 calc R U . . .
H82B H 0.332598 0.783585 0.351705 0.109 Uiso 1 1 calc R U . . .
H82C H 0.254965 0.782270 0.308424 0.109 Uiso 1 1 calc R U . . .
C83 C 0.1711(7) 0.7003(4) 0.3347(4) 0.061(2) Uani 1 1 d . . . . .
H83A H 0.132633 0.715113 0.309005 0.092 Uiso 1 1 calc R U . . .
H83B H 0.129325 0.683017 0.356241 0.092 Uiso 1 1 calc R U . . .
H83C H 0.216855 0.679244 0.320025 0.092 Uiso 1 1 calc R U . . .
C84 C 0.1560(8) 0.7701(4) 0.3871(4) 0.069(2) Uani 1 1 d . . . . .
H84A H 0.191573 0.792263 0.407250 0.103 Uiso 1 1 calc R U . . .
H84B H 0.111739 0.752910 0.407390 0.103 Uiso 1 1 calc R U . . .
H84C H 0.120094 0.786663 0.361670 0.103 Uiso 1 1 calc R U . . .
C85 C 0.2983(8) 0.6287(4) 0.4749(4) 0.065(2) Uani 1 1 d . . . . .
C86 C 0.2560(12) 0.5976(5) 0.4357(5) 0.097(4) Uani 1 1 d . . . . .
H86A H 0.204853 0.579002 0.449465 0.145 Uiso 1 1 calc R U . . .
H86B H 0.305643 0.577235 0.423322 0.145 Uiso 1 1 calc R U . . .
H86C H 0.230165 0.616513 0.409068 0.145 Uiso 1 1 calc R U . . .
C87 C 0.2215(9) 0.6595(5) 0.4962(5) 0.077(3) Uani 1 1 d . . . . .
H87A H 0.195762 0.679950 0.470856 0.115 Uiso 1 1 calc R U . . .
H87B H 0.249346 0.678115 0.522649 0.115 Uiso 1 1 calc R U . . .
H87C H 0.170211 0.640370 0.508965 0.115 Uiso 1 1 calc R U . . .
C88 C 0.3470(11) 0.6022(5) 0.5156(5) 0.090(3) Uani 1 1 d . . . . .
H88A H 0.301846 0.580285 0.529582 0.135 Uiso 1 1 calc R U . . .
H88B H 0.368997 0.623693 0.540846 0.135 Uiso 1 1 calc R U . . .
H88C H 0.401553 0.585299 0.502844 0.135 Uiso 1 1 calc R U . . .
C89 C 0.4895(8) 0.7532(4) 0.4552(4) 0.067(2) Uani 1 1 d . . . . .
C90 C 0.5714(10) 0.7828(5) 0.4390(5) 0.092(3) Uani 1 1 d . . . . .
H90A H 0.620141 0.763191 0.424468 0.138 Uiso 1 1 calc R U . . .
H90B H 0.598906 0.799143 0.467023 0.138 Uiso 1 1 calc R U . . .
H90C H 0.548315 0.805160 0.414824 0.138 Uiso 1 1 calc R U . . .
C91 C 0.4031(11) 0.7811(6) 0.4706(6) 0.112(4) Uani 1 1 d . U . . .
H91A H 0.420764 0.800767 0.498291 0.168 Uiso 1 1 calc R U . . .
H91B H 0.351968 0.760136 0.479920 0.168 Uiso 1 1 calc R U . . .
H91C H 0.381147 0.800441 0.443391 0.168 Uiso 1 1 calc R U . . .
C92 C 0.5276(10) 0.7253(6) 0.4994(5) 0.091(3) Uani 1 1 d . . . . .
H92A H 0.586291 0.709335 0.490563 0.137 Uiso 1 1 calc R U . . .
H92B H 0.479721 0.702608 0.508923 0.137 Uiso 1 1 calc R U . . .
H92C H 0.540836 0.746244 0.526603 0.137 Uiso 1 1 calc R U . . .
C101 C 0.3211(7) 0.4356(3) 0.1851(4) 0.0517(17) Uani 1 1 d . . . . .
C102 C 0.3113(9) 0.4475(4) 0.1326(4) 0.076(3) Uani 1 1 d . . . . .
H10D H 0.255552 0.467301 0.127529 0.115 Uiso 1 1 calc R U . . .
H10E H 0.303385 0.419148 0.113538 0.115 Uiso 1 1 calc R U . . .
H10F H 0.368588 0.463739 0.122174 0.115 Uiso 1 1 calc R U . . .
C103 C 0.4017(8) 0.4022(3) 0.1938(5) 0.071(2) Uani 1 1 d . . . . .
H10G H 0.460083 0.414471 0.179759 0.107 Uiso 1 1 calc R U . . .
H10H H 0.385992 0.372566 0.178468 0.107 Uiso 1 1 calc R U . . .
H10I H 0.411469 0.397668 0.228833 0.107 Uiso 1 1 calc R U . . .
C104 C 0.2278(7) 0.4151(4) 0.2039(4) 0.062(2) Uani 1 1 d . . . . .
H10J H 0.236877 0.405671 0.237883 0.094 Uiso 1 1 calc R U . . .
H10K H 0.209755 0.388316 0.184189 0.094 Uiso 1 1 calc R U . . .
H10L H 0.177322 0.438409 0.201731 0.094 Uiso 1 1 calc R U . . .
C105 C 0.1459(6) 0.5327(3) 0.2724(4) 0.0566(18) Uani 1 1 d D U . . .
C106 C 0.1576(8) 0.5539(4) 0.2225(5) 0.089(3) Uani 1 1 d D U . . .
H10M H 0.222268 0.566205 0.219796 0.134 Uiso 1 1 calc R U . . .
H10N H 0.111405 0.578976 0.218055 0.134 Uiso 1 1 calc R U . . .
H10O H 0.146589 0.530375 0.197559 0.134 Uiso 1 1 calc R U . . .
C107 C 0.1595(8) 0.5683(4) 0.3122(5) 0.095(4) Uani 1 1 d D U . . .
H10P H 0.158277 0.553006 0.343998 0.142 Uiso 1 1 calc R U . . .
H10Q H 0.108180 0.591076 0.310103 0.142 Uiso 1 1 calc R U . . .
H10R H 0.221000 0.583713 0.308397 0.142 Uiso 1 1 calc R U . . .
C108 C 0.0487(6) 0.5107(4) 0.2764(5) 0.071(3) Uani 1 1 d D U . . .
H10S H 0.039732 0.488102 0.250289 0.107 Uiso 1 1 calc R U . . .
H10T H -0.000531 0.534573 0.273557 0.107 Uiso 1 1 calc R U . . .
H10U H 0.043921 0.495316 0.307947 0.107 Uiso 1 1 calc R U . . .
C109 C 0.3514(9) 0.4347(4) 0.3474(4) 0.068(2) Uani 1 1 d . . . . .
C110 C 0.3666(13) 0.4759(5) 0.3800(5) 0.103(4) Uani 1 1 d . U . . .
H11D H 0.420759 0.493885 0.368533 0.154 Uiso 1 1 calc R U . . .
H11E H 0.379715 0.465408 0.413338 0.154 Uiso 1 1 calc R U . . .
H11F H 0.309232 0.495112 0.379397 0.154 Uiso 1 1 calc R U . . .
C111 C 0.4262(10) 0.3984(5) 0.3582(6) 0.099(4) Uani 1 1 d . . . . .
H11G H 0.420958 0.373651 0.334104 0.148 Uiso 1 1 calc R U . . .
H11H H 0.416523 0.385712 0.390768 0.148 Uiso 1 1 calc R U . . .
H11I H 0.489650 0.412368 0.356812 0.148 Uiso 1 1 calc R U . . .
C112 C 0.2561(9) 0.4126(4) 0.3532(5) 0.077(3) Uani 1 1 d . . . . .
H11J H 0.206069 0.434228 0.342952 0.116 Uiso 1 1 calc R U . . .
H11K H 0.247561 0.404261 0.387334 0.116 Uiso 1 1 calc R U . . .
H11L H 0.252303 0.384782 0.333022 0.116 Uiso 1 1 calc R U . . .
C20 C 0.9761(17) 0.4287(7) 0.4150(10) 0.175(9) Uani 1 1 d D . . . .
H20A H 0.960684 0.408365 0.442170 0.262 Uiso 1 1 calc R U . . .
H20B H 1.022580 0.413603 0.394228 0.262 Uiso 1 1 calc R U . . .
H20C H 0.918063 0.435440 0.396009 0.262 Uiso 1 1 calc R U . . .
C33 C 1.0180(19) 0.4735(8) 0.4347(9) 0.178(10) Uani 1 1 d D . . . .
H33A H 1.088315 0.472805 0.433196 0.214 Uiso 1 1 calc R U . . .
H33B H 0.994233 0.499998 0.415353 0.214 Uiso 1 1 calc R U . . .
C34 C 0.9868(16) 0.4775(8) 0.4865(9) 0.174(10) Uani 1 1 d D . . . .
H34A H 1.014666 0.451377 0.505047 0.208 Uiso 1 1 calc R U . . .
H34B H 0.916751 0.473964 0.486968 0.208 Uiso 1 1 calc R U . . .
C121 C -0.0112(11) 0.4800(6) 0.0120(6) 0.104(4) Uani 1 1 d D . . . .
H12D H -0.010285 0.454733 -0.012128 0.125 Uiso 1 1 calc R U . . .
H12E H -0.077818 0.483012 0.022789 0.125 Uiso 1 1 calc R U . . .
C122 C 0.0475(13) 0.4647(6) 0.0552(7) 0.118(5) Uani 1 1 d D . . . .
H12F H 0.113565 0.459184 0.044628 0.142 Uiso 1 1 calc R U . . .
H12G H 0.049483 0.489973 0.079343 0.142 Uiso 1 1 calc R U . . .
C123 C 0.0122(16) 0.4222(7) 0.0794(9) 0.154(8) Uani 1 1 d D . . . .
H12H H 0.010760 0.396751 0.055953 0.231 Uiso 1 1 calc R U . . .
H12I H -0.052116 0.427635 0.091315 0.231 Uiso 1 1 calc R U . . .
H12J H 0.054805 0.414290 0.106715 0.231 Uiso 1 1 calc R U . . .

loop_
_atom_site_aniso_label
_atom_site_aniso_U_11
_atom_site_aniso_U_22
_atom_site_aniso_U_33
_atom_site_aniso_U_23
_atom_site_aniso_U_13
_atom_site_aniso_U_12
U1 0.02882(13) 0.02766(13) 0.03066(12) -0.00157(8) 0.00072(9) -0.00255(8)
U2 0.02727(13) 0.02700(13) 0.03065(12) -0.00352(8) 0.00258(8) -0.00298(8)
Rb1 0.0612(5) 0.0572(5) 0.0488(4) -0.0178(4) 0.0183(4) -0.0305(4)
Rb2 0.0399(4) 0.0329(3) 0.0465(4) -0.0002(3) -0.0015(3) 0.0008(3)
Si1 0.0401(11) 0.0440(11) 0.0441(11) 0.0057(9) -0.0075(8) -0.0026(9)
Si2 0.0346(10) 0.0325(9) 0.0382(9) -0.0041(7) 0.0072(7) -0.0038(7)
Si3 0.0274(9) 0.0265(8) 0.0474(10) -0.0027(7) -0.0010(7) -0.0019(7)
Si4 0.0342(9) 0.0334(9) 0.0408(10) -0.0010(8) -0.0008(8) 0.0073(7)
Si5 0.0367(10) 0.0419(10) 0.0375(10) -0.0076(8) 0.0048(8) 0.0071(8)
Si6 0.0281(9) 0.0281(9) 0.0471(10) -0.0054(7) 0.0046(8) -0.0063(7)
O1 0.046(3) 0.035(2) 0.042(2) 0.0038(19) 0.0131(18) -0.0039(19)
O2 0.040(2) 0.057(3) 0.047(2) 0.001(2) -0.0105(19) 0.003(2)
O3 0.048(3) 0.053(2) 0.049(2) 0.010(2) -0.0057(19) -0.001(2)
O4 0.055(3) 0.0466(18) 0.055(3) 0.0015(18) -0.006(2) -0.0054(18)
O5 0.040(2) 0.059(3) 0.055(3) 0.006(2) -0.0056(18) 0.001(2)
O21 0.047(2) 0.041(2) 0.040(2) -0.0068(18) 0.0075(18) -0.0007(19)
O22 0.0352(16) 0.054(3) 0.054(3) -0.007(2) 0.0040(17) -0.0069(19)
O23 0.043(3) 0.052(3) 0.0389(17) -0.0002(18) 0.0049(16) -0.007(2)
O24 0.050(3) 0.0378(17) 0.051(3) -0.0032(17) 0.010(2) -0.0108(17)
O41 0.035(2) 0.0306(17) 0.046(2) -0.0048(17) -0.0013(17) -0.0066(16)
O42 0.041(2) 0.038(2) 0.055(2) -0.003(2) -0.0121(17) -0.0087(19)
O43 0.034(2) 0.034(3) 0.061(2) 0.002(2) 0.0091(17) 0.0008(18)
O44 0.033(2) 0.0309(19) 0.061(3) 0.003(2) 0.0080(19) 0.0036(16)
O61 0.0346(17) 0.041(2) 0.047(3) -0.0041(19) -0.0046(18) 0.0059(15)
O62 0.039(3) 0.071(4) 0.054(2) 0.020(2) 0.005(2) 0.015(3)
O63 0.0381(18) 0.0352(18) 0.053(3) -0.0047(17) 0.0010(19) 0.0042(15)
O64 0.045(3) 0.038(2) 0.061(3) -0.010(2) 0.011(2) 0.0018(19)
O81 0.039(2) 0.045(3) 0.045(2) -0.0124(18) 0.0058(19) 0.0050(18)
O82 0.039(2) 0.050(3) 0.042(2) -0.0095(19) 0.0006(18) 0.0107(18)
O83 0.055(3) 0.056(3) 0.050(2) 0.006(2) 0.013(2) 0.016(2)
O84 0.040(2) 0.051(2) 0.046(2) -0.0127(19) -0.0001(19) 0.0043(16)
O101 0.039(2) 0.0322(18) 0.053(3) -0.0086(18) 0.008(2) -0.0122(18)
O102 0.038(3) 0.037(2) 0.0489(18) -0.0083(16) 0.0079(18) -0.0120(18)
O103 0.0322(16) 0.032(2) 0.065(3) -0.005(2) 0.0130(19) -0.0050(15)
O104 0.043(3) 0.041(2) 0.060(2) 0.006(2) -0.003(2) -0.0049(19)
C1 0.042(3) 0.056(3) 0.068(4) 0.020(3) -0.007(3) -0.003(3)
C2 0.094(8) 0.055(4) 0.081(5) 0.013(4) -0.009(5) -0.015(5)
C3 0.052(4) 0.082(7) 0.081(5) 0.036(4) 0.003(4) 0.006(4)
C4 0.045(3) 0.093(7) 0.094(7) 0.045(6) -0.012(4) 0.000(4)
C5 0.067(4) 0.061(4) 0.058(3) -0.005(3) -0.002(3) -0.021(3)
C6 0.104(9) 0.074(9) 0.061(4) -0.011(5) 0.011(5) -0.019(7)
C7 0.067(5) 0.085(8) 0.069(8) -0.005(7) -0.020(4) -0.020(5)
C8 0.094(10) 0.065(4) 0.078(9) 0.001(5) -0.013(7) -0.032(4)
C9 0.051(3) 0.060(4) 0.063(4) 0.001(3) 0.005(3) -0.004(3)
C10 0.047(3) 0.116(9) 0.088(7) 0.020(6) 0.011(3) 0.001(4)
C11 0.090(7) 0.072(5) 0.070(6) 0.012(4) 0.027(5) 0.013(5)
C12 0.090(8) 0.080(5) 0.092(7) -0.025(5) 0.016(6) -0.017(5)
C13 0.059(10) 0.078(11) 0.058(5) -0.001(6) -0.008(5) -0.021(8)
C14 0.071(5) 0.080(11) 0.063(10) -0.012(8) 0.002(6) -0.029(5)
C15 0.079(10) 0.062(5) 0.060(10) -0.012(5) -0.005(8) -0.018(6)
C16 0.052(6) 0.038(3) 0.098(7) -0.016(4) 0.019(5) 0.002(3)
C17 0.053(6) 0.040(7) 0.104(10) -0.026(8) 0.018(6) -0.004(5)
C18 0.055(9) 0.044(7) 0.102(7) -0.028(6) 0.018(6) -0.005(8)
C19 0.057(7) 0.032(7) 0.107(8) -0.009(7) 0.017(8) 0.002(6)
C21 0.043(3) 0.067(4) 0.069(4) -0.003(3) -0.010(3) -0.008(3)
C22 0.082(7) 0.083(6) 0.073(5) 0.008(5) -0.020(4) -0.010(5)
C23 0.092(8) 0.073(4) 0.082(7) -0.013(4) -0.025(5) -0.018(4)
C24 0.042(3) 0.152(10) 0.100(8) -0.012(7) -0.004(4) 0.005(5)
C25 0.050(3) 0.056(3) 0.037(3) 0.002(2) 0.001(2) -0.012(3)
C26 0.063(6) 0.049(3) 0.061(5) 0.001(3) 0.000(4) -0.007(3)
C27 0.065(4) 0.065(5) 0.046(4) -0.002(4) 0.014(3) -0.010(4)
C28 0.066(4) 0.085(7) 0.062(5) 0.021(4) -0.019(4) -0.024(5)
C29 0.071(4) 0.041(3) 0.064(4) -0.012(2) 0.001(3) -0.008(3)
C30 0.076(4) 0.056(5) 0.072(6) -0.027(4) 0.007(4) -0.001(4)
C31 0.079(5) 0.079(7) 0.077(6) -0.027(5) -0.007(4) -0.015(5)
C32 0.136(10) 0.043(3) 0.090(7) 0.001(4) 0.007(5) -0.008(5)
C41 0.048(3) 0.046(3) 0.080(4) -0.003(3) -0.023(3) -0.014(2)
C42 0.094(7) 0.060(6) 0.079(4) -0.015(4) -0.033(4) -0.016(5)
C43 0.041(3) 0.063(5) 0.112(7) 0.004(5) -0.019(4) -0.013(3)
C44 0.068(6) 0.041(3) 0.100(7) -0.004(4) -0.024(5) -0.018(3)
C45 0.047(4) 0.041(3) 0.061(3) 0.006(3) 0.015(2) 0.002(3)
C46 0.083(7) 0.043(3) 0.076(6) 0.011(3) 0.023(5) 0.005(3)
C47 0.073(4) 0.071(6) 0.096(7) 0.016(6) 0.045(5) 0.019(5)
C48 0.079(5) 0.084(6) 0.056(4) 0.005(5) 0.005(4) -0.027(5)
C49 0.033(3) 0.034(3) 0.073(4) -0.001(3) 0.012(2) 0.004(2)
C50 0.067(6) 0.036(3) 0.172(12) 0.012(4) 0.057(7) 0.011(3)
C51 0.039(3) 0.091(7) 0.122(7) -0.037(7) -0.004(4) 0.008(4)
C52 0.061(6) 0.098(8) 0.079(4) 0.013(5) 0.027(3) 0.024(6)
C61 0.059(4) 0.107(5) 0.056(3) 0.010(4) 0.011(3) 0.004(4)
C62 0.058(4) 0.100(6) 0.088(8) 0.027(6) 0.025(4) 0.011(4)
C63 0.086(5) 0.170(9) 0.065(4) 0.014(6) -0.008(5) 0.009(5)
C64 0.085(7) 0.104(5) 0.061(6) -0.014(4) 0.018(5) -0.006(4)
C65 0.037(2) 0.052(3) 0.054(3) -0.010(3) 0.004(2) 0.003(2)
C66 0.038(4) 0.082(5) 0.099(7) 0.020(5) 0.003(5) 0.010(4)
C67 0.057(5) 0.074(4) 0.085(6) -0.033(5) 0.003(5) -0.014(4)
C68 0.061(5) 0.093(7) 0.059(4) -0.007(4) 0.015(4) -0.004(5)
C69 0.045(4) 0.041(3) 0.102(6) -0.022(3) 0.019(4) -0.002(3)
C70 0.051(5) 0.038(5) 0.101(8) -0.020(5) 0.021(5) -0.001(4)
C71 0.053(5) 0.061(7) 0.108(7) -0.046(5) 0.008(5) 0.002(5)
C72 0.072(7) 0.037(5) 0.123(8) -0.017(5) 0.040(5) -0.002(5)
C81 0.041(3) 0.044(3) 0.051(3) -0.004(2) -0.008(2) 0.002(2)
C82 0.053(5) 0.080(6) 0.085(6) 0.026(5) -0.005(4) -0.007(4)
C83 0.054(5) 0.065(5) 0.065(5) -0.015(4) -0.013(4) -0.006(4)
C84 0.060(5) 0.074(5) 0.071(6) -0.015(4) -0.014(4) 0.028(4)
C85 0.071(4) 0.063(4) 0.061(4) 0.007(3) 0.027(3) 0.010(3)
C86 0.122(9) 0.089(7) 0.081(6) -0.007(5) 0.038(5) -0.036(6)
C87 0.068(6) 0.088(7) 0.075(6) 0.012(5) 0.031(5) 0.021(5)
C88 0.101(7) 0.089(8) 0.080(6) 0.033(5) 0.036(5) 0.033(6)
C89 0.070(5) 0.071(4) 0.059(4) -0.029(3) -0.006(3) 0.001(3)
C90 0.097(6) 0.098(7) 0.082(7) -0.024(5) -0.020(5) -0.035(5)
C91 0.098(6) 0.125(9) 0.113(8) -0.077(6) -0.010(5) 0.030(6)
C92 0.086(7) 0.128(9) 0.059(4) -0.012(5) -0.023(5) -0.015(6)
C101 0.051(3) 0.046(3) 0.059(3) -0.021(3) 0.017(3) -0.018(2)
C102 0.089(7) 0.084(7) 0.056(3) -0.021(3) 0.010(3) -0.031(5)
C103 0.064(4) 0.045(4) 0.105(7) -0.023(4) 0.019(5) -0.008(3)
C104 0.055(4) 0.054(5) 0.080(6) -0.021(4) 0.015(4) -0.027(3)
C105 0.033(3) 0.030(3) 0.107(5) -0.005(3) 0.006(3) -0.004(2)
C106 0.052(6) 0.081(8) 0.135(6) 0.040(5) 0.019(5) 0.020(5)
C107 0.048(5) 0.070(5) 0.166(8) -0.057(6) -0.001(6) 0.010(4)
C108 0.032(3) 0.056(5) 0.126(9) -0.006(5) 0.009(4) -0.008(3)
C109 0.078(5) 0.062(4) 0.062(3) 0.016(3) -0.003(3) -0.013(3)
C110 0.159(11) 0.090(6) 0.060(4) 0.003(4) 0.006(6) -0.042(6)
C111 0.084(5) 0.096(7) 0.116(10) 0.052(6) -0.016(6) -0.003(5)
C112 0.080(5) 0.071(6) 0.081(7) 0.022(5) 0.016(5) -0.012(4)
C20 0.17(2) 0.115(12) 0.24(2) 0.062(14) 0.040(18) 0.032(13)
C33 0.18(2) 0.125(12) 0.23(2) 0.047(15) 0.069(14) 0.023(14)
C34 0.103(14) 0.20(2) 0.216(19) 0.047(15) 0.027(13) 0.098(17)
C121 0.085(9) 0.112(12) 0.116(10) 0.000(8) 0.015(7) 0.010(8)
C122 0.113(10) 0.112(11) 0.130(11) 0.006(9) 0.002(8) 0.018(9)
C123 0.150(17) 0.138(13) 0.173(19) 0.042(13) 0.003(14) 0.009(12)

loop_
_atom_type_symbol
_atom_type_description
_atom_type_scat_dispersion_real
_atom_type_scat_dispersion_imag
_atom_type_scat_source
C C 0.0181 0.0091 'International Tables Vol C Tables 4.2.6.8 and 6.1.1.4'
H H 0.0000 0.0000 'International Tables Vol C Tables 4.2.6.8 and 6.1.1.4'
O O 0.0492 0.0322 'International Tables Vol C Tables 4.2.6.8 and 6.1.1.4'
Rb Rb -0.4688 1.6079 'International Tables Vol C Tables 4.2.6.8 and 6.1.1.4'
Si Si 0.2541 0.3302 'International Tables Vol C Tables 4.2.6.8 and 6.1.1.4'
U U -4.3638 13.4090 'International Tables Vol C Tables 4.2.6.8 and 6.1.1.4'

loop_
_exptl_crystal_face_index_h
_exptl_crystal_face_index_k
_exptl_crystal_face_index_l
_exptl_crystal_face_perp_dist
0 0 -1 0.0463
2 0 -1 0.1832
0 -2 -1 0.1722
0 2 1 0.2327
1 0 0 0.1870
-2 -1 0 0.2456
-1 0 0 0.2637
1 -1 0 0.1771
5 -12 -9 0.1516
6 4 13 0.1247
0 12 14 0.1603
5 -8 13 0.1062
1 -2 -18 0.0527
6 4 -14 0.1339
0 15 -11 0.2224
-6 -2 14 0.1540
0 -3 -18 0.0579
-2 0 -17 0.0847
0 0 18 0.0060

loop_
_geom_angle_atom_site_label_1
_geom_angle_atom_site_label_2
_geom_angle_atom_site_label_3
_geom_angle
_geom_angle_site_symmetry_1
_geom_angle_site_symmetry_3
_geom_angle_publ_flag
Rb1 U1 Rb2 111.764(18) . . ?
O1 U1 Rb1 52.44(15) . . ?
O1 U1 Rb2 62.07(15) . . ?
O1 U1 O2 99.4(2) . . ?
O1 U1 O21 97.5(2) . . ?
O1 U1 O41 103.2(2) . . ?
O2 U1 Rb1 79.54(17) . . ?
O2 U1 Rb2 130.85(17) . . ?
O2 U1 O21 102.4(2) . . ?
O2 U1 O41 121.1(2) . . ?
O21 U1 Rb1 55.67(15) . . ?
O21 U1 Rb2 123.88(15) . . ?
O21 U1 O41 127.0(2) . . ?
O41 U1 Rb1 152.55(14) . . ?
O41 U1 Rb2 41.54(14) . . ?
Rb2 U2 Rb1 115.144(17) . . ?
O1 U2 Rb1 47.83(15) . . ?
O1 U2 Rb2 70.23(16) . . ?
O1 U2 O61 99.9(2) . . ?
O1 U2 O81 103.2(2) . . ?
O1 U2 O101 96.8(2) . . ?
O61 U2 Rb1 112.92(15) . . ?
O61 U2 Rb2 55.11(15) . . ?
O61 U2 O81 96.1(2) . . ?
O61 U2 O101 118.1(2) . . ?
O81 U2 Rb1 140.63(15) . . ?
O81 U2 Rb2 60.45(15) . . ?
O81 U2 O101 136.6(2) . . ?
O101 U2 Rb1 49.53(15) . . ?
O101 U2 Rb2 162.11(14) . . ?
U1 Rb1 U2 65.343(13) . . ?
Si2 Rb1 U1 61.28(3) . . ?
Si2 Rb1 U2 112.79(4) . . ?
Si2 Rb1 Si6 149.95(6) . . ?
Si6 Rb1 U1 124.17(4) . . ?
Si6 Rb1 U2 59.28(3) . . ?
O1 Rb1 U1 34.25(10) . . ?
O1 Rb1 U2 31.17(10) . . ?
O1 Rb1 Si2 89.09(10) . . ?
O1 Rb1 Si6 90.01(10) . . ?
O1 Rb1 O4 91.67(15) . . ?
O1 Rb1 O21 64.81(14) . . ?
O1 Rb1 O24 107.37(15) . . ?
O1 Rb1 O101 65.21(13) . . ?
O1 Rb1 O102 115.43(14) . . ?
O4 Rb1 U1 71.11(11) . . ?
O4 Rb1 U2 112.44(11) . . ?
O4 Rb1 Si2 85.66(12) . . ?
O4 Rb1 Si6 124.38(12) . . ?
O21 Rb1 U1 36.25(10) . . ?
O21 Rb1 U2 91.85(10) . . ?
O21 Rb1 Si2 25.22(10) . . ?
O21 Rb1 Si6 146.42(11) . . ?
O21 Rb1 O4 80.41(15) . . ?
O24 Rb1 U1 85.40(11) . . ?
O24 Rb1 U2 121.19(12) . . ?
O24 Rb1 Si2 25.94(11) . . ?
O24 Rb1 Si6 129.02(12) . . ?
O24 Rb1 O4 103.13(17) . . ?
O24 Rb1 O21 49.39(15) . . ?
O24 Rb1 O101 131.80(17) . . ?
O24 Rb1 O102 115.55(15) . . ?
O101 Rb1 U1 99.46(9) . . ?
O101 Rb1 U2 34.35(9) . . ?
O101 Rb1 Si2 139.26(11) . . ?
O101 Rb1 Si6 24.93(10) . . ?
O101 Rb1 O4 123.96(16) . . ?
O101 Rb1 O21 124.22(14) . . ?
O102 Rb1 U1 149.60(11) . . ?
O102 Rb1 U2 84.54(11) . . ?
O102 Rb1 Si2 141.46(11) . . ?
O102 Rb1 Si6 25.43(11) . . ?
O102 Rb1 O4 120.53(16) . . ?
O102 Rb1 O21 158.52(16) . . ?
O102 Rb1 O101 50.25(14) . . ?
U2 Rb2 U1 62.983(12) . . ?
U2 Rb2 Si5 58.32(3) . . ?
Si3 Rb2 U1 56.10(3) . . ?
Si3 Rb2 U2 118.59(4) . . ?
Si3 Rb2 Si4 126.43(5) . . ?
Si3 Rb2 Si5 129.79(5) . . ?
Si4 Rb2 U1 91.77(4) . . ?
Si4 Rb2 U2 59.47(3) . . ?
Si4 Rb2 Si5 96.38(5) . . ?
Si5 Rb2 U1 103.81(4) . . ?
O41 Rb2 U1 31.46(10) . . ?
O41 Rb2 U2 94.09(10) . . ?
O41 Rb2 Si3 24.65(10) . . ?
O41 Rb2 Si4 113.35(11) . . ?
O41 Rb2 Si5 120.94(11) . . ?
O41 Rb2 O42 50.34(14) . . ?
O41 Rb2 O61 111.81(14) . . ?
O41 Rb2 O63 107.80(16) . . ?
O41 Rb2 O81 107.02(14) . . ?
O41 Rb2 O84 127.24(16) . . ?
O42 Rb2 U1 81.25(11) . . ?
O42 Rb2 U2 144.23(11) . . ?
O42 Rb2 Si3 26.34(11) . . ?
O42 Rb2 Si4 125.37(12) . . ?
O42 Rb2 Si5 138.02(12) . . ?
O42 Rb2 O61 145.07(15) . . ?
O42 Rb2 O81 145.86(15) . . ?
O61 Rb2 U1 82.57(10) . . ?
O61 Rb2 U2 35.09(10) . . ?
O61 Rb2 Si3 133.46(11) . . ?
O61 Rb2 Si4 25.09(10) . . ?
O61 Rb2 Si5 76.07(11) . . ?
O61 Rb2 O81 60.93(14) . . ?
O63 Rb2 U1 98.29(12) . . ?
O63 Rb2 U2 83.74(11) . . ?
O63 Rb2 Si3 110.81(12) . . ?
O63 Rb2 Si4 25.22(11) . . ?
O63 Rb2 Si5 117.87(12) . . ?
O63 Rb2 O42 102.10(16) . . ?
O63 Rb2 O61 50.24(15) . . ?
O63 Rb2 O81 110.05(15) . . ?
O63 Rb2 O84 123.77(17) . . ?
O81 Rb2 U1 83.02(10) . . ?
O81 Rb2 U2 35.40(9) . . ?
O81 Rb2 Si3 124.99(11) . . ?
O81 Rb2 Si4 85.12(10) . . ?
O81 Rb2 Si5 24.04(9) . . ?
O84 Rb2 U1 121.73(11) . . ?
O84 Rb2 U2 82.00(11) . . ?
O84 Rb2 Si3 123.75(12) . . ?
O84 Rb2 Si4 109.38(12) . . ?
O84 Rb2 Si5 23.83(11) . . ?
O84 Rb2 O42 120.27(16) . . ?
O84 Rb2 O61 94.55(16) . . ?
O84 Rb2 O81 47.77(14) . . ?
O2 Si1 O3 113.7(3) . . ?
O2 Si1 O4 106.4(3) . . ?
O2 Si1 O5 113.5(4) . . ?
O3 Si1 O4 105.5(4) . . ?
O5 Si1 O3 106.4(3) . . ?
O5 Si1 O4 111.1(4) . . ?
O21 Si2 Rb1 57.5(2) . . ?
O21 Si2 O22 114.2(3) . . ?
O21 Si2 O23 114.8(3) . . ?
O21 Si2 O24 105.7(3) . . ?
O22 Si2 Rb1 152.0(3) . . ?
O22 Si2 O23 105.2(3) . . ?
O22 Si2 O24 113.5(3) . . ?
O23 Si2 Rb1 102.1(2) . . ?
O24 Si2 Rb1 53.4(2) . . ?
O24 Si2 O23 103.1(3) . . ?
O41 Si3 Rb2 49.2(2) . . ?
O41 Si3 O42 105.7(3) . . ?
O41 Si3 O43 115.1(3) . . ?
O41 Si3 O44 113.5(3) . . ?
O42 Si3 Rb2 58.3(2) . . ?
O43 Si3 Rb2 138.5(2) . . ?
O43 Si3 O42 107.0(3) . . ?
O43 Si3 O44 104.3(3) . . ?
O44 Si3 Rb2 117.2(2) . . ?
O44 Si3 O42 111.2(3) . . ?
O61 Si4 Rb2 56.9(2) . . ?
O61 Si4 O62 112.3(3) . . ?
O61 Si4 O63 106.2(3) . . ?
O61 Si4 O64 115.5(3) . . ?
O62 Si4 Rb2 123.2(3) . . ?
O62 Si4 O63 110.3(4) . . ?
O63 Si4 Rb2 49.51(19) . . ?
O64 Si4 Rb2 129.9(2) . . ?
O64 Si4 O62 105.9(4) . . ?
O64 Si4 O63 106.5(3) . . ?
O81 Si5 Rb2 59.4(2) . . ?
O81 Si5 O82 113.0(3) . . ?
O81 Si5 O83 115.3(3) . . ?
O81 Si5 O84 106.2(3) . . ?
O82 Si5 Rb2 133.8(2) . . ?
O82 Si5 O84 111.7(3) . . ?
O83 Si5 Rb2 119.4(2) . . ?
O83 Si5 O82 105.1(3) . . ?
O83 Si5 O84 105.3(4) . . ?
O84 Si5 Rb2 47.2(2) . . ?
O101 Si6 Rb1 53.6(2) . . ?
O101 Si6 O102 106.2(3) . . ?
O101 Si6 O103 113.0(3) . . ?
O101 Si6 O104 115.9(3) . . ?
O102 Si6 Rb1 52.92(19) . . ?
O102 Si6 O103 111.8(3) . . ?
O102 Si6 O104 105.0(3) . . ?
O103 Si6 Rb1 124.4(2) . . ?
O103 Si6 O104 104.8(3) . . ?
O104 Si6 Rb1 130.2(2) . . ?
U1 O1 Rb1 93.31(18) . . ?
U2 O1 U1 164.7(3) . . ?
U2 O1 Rb1 101.00(19) . . ?
Si1 O2 U1 155.7(4) . . ?
C1 O3 Si1 130.0(6) . . ?
Si1 O4 Rb1 119.3(3) . . ?
C5 O4 Rb1 111.1(5) . . ?
C5 O4 Si1 129.5(6) . . ?
C9 O5 Si1 133.4(6) . . ?
U1 O21 Rb1 88.09(17) . . ?
Si2 O21 U1 169.8(4) . . ?
Si2 O21 Rb1 97.3(3) . . ?
C21 O22 Si2 133.0(6) . . ?
C25 O23 Si2 131.1(5) . . ?
Si2 O24 Rb1 100.6(3) . . ?
C29 O24 Rb1 122.0(5) . . ?
C29 O24 Si2 130.1(6) . . ?
U1 O41 Rb2 107.00(18) . . ?
Si3 O41 U1 146.8(3) . . ?
Si3 O41 Rb2 106.2(3) . . ?
Si3 O42 Rb2 95.4(2) . . ?
C41 O42 Rb2 137.1(5) . . ?
C41 O42 Si3 127.6(6) . . ?
C45 O43 Si3 131.9(5) . . ?
C49 O44 Si3 133.1(5) . . ?
U2 O61 Rb2 89.80(17) . . ?
Si4 O61 U2 161.3(4) . . ?
Si4 O61 Rb2 98.0(2) . . ?
C61 O62 Si4 131.4(7) . . ?
Si4 O63 Rb2 105.3(3) . . ?
C65 O63 Rb2 122.7(5) . . ?
C65 O63 Si4 131.9(5) . . ?
C16 O64 Si4 131.5(11) . . ?
C69 O64 Si4 128.8(6) . . ?
U2 O81 Rb2 84.15(16) . . ?
Si5 O81 U2 158.4(4) . . ?
Si5 O81 Rb2 96.6(2) . . ?
C81 O82 Si5 132.8(5) . . ?
C85 O83 Si5 132.7(7) . . ?
Si5 O84 Rb2 109.0(3) . . ?
C89 O84 Rb2 120.1(6) . . ?
C89 O84 Si5 129.7(6) . . ?
U2 O101 Rb1 96.12(17) . . ?
Si6 O101 U2 162.4(4) . . ?
Si6 O101 Rb1 101.5(3) . . ?
Si6 O102 Rb1 101.7(2) . . ?
C101 O102 Rb1 128.2(5) . . ?
C101 O102 Si6 129.9(5) . . ?
C105 O103 Si6 131.9(5) . . ?
C109 O104 Si6 132.0(7) . . ?
O3 C1 C2 111.3(8) . . ?
O3 C1 C3 106.7(9) . . ?
O3 C1 C4 106.3(8) . . ?
C3 C1 C2 111.4(9) . . ?
C4 C1 C2 111.7(10) . . ?
C4 C1 C3 109.2(9) . . ?
C1 C2 H2A 109.5 . . ?
C1 C2 H2B 109.5 . . ?
C1 C2 H2C 109.5 . . ?
H2A C2 H2B 109.5 . . ?
H2A C2 H2C 109.5 . . ?
H2B C2 H2C 109.5 . . ?
C1 C3 H3A 109.5 . . ?
C1 C3 H3B 109.5 . . ?
C1 C3 H3C 109.5 . . ?
H3A C3 H3B 109.5 . . ?
H3A C3 H3C 109.5 . . ?
H3B C3 H3C 109.5 . . ?
C1 C4 H4A 109.5 . . ?
C1 C4 H4B 109.5 . . ?
C1 C4 H4C 109.5 . . ?
H4A C4 H4B 109.5 . . ?
H4A C4 H4C 109.5 . . ?
H4B C4 H4C 109.5 . . ?
O4 C5 C6 108.0(10) . . ?
O4 C5 C7 111.5(9) . . ?
O4 C5 C8 111.2(10) . . ?
O4 C5 C13 117.1(13) . . ?
O4 C5 C14 109.8(13) . . ?
O4 C5 C15 100.7(12) . . ?
C6 C5 C7 106.4(10) . . ?
C8 C5 C6 111.7(10) . . ?
C8 C5 C7 108.1(9) . . ?
C13 C5 C15 107.6(11) . . ?
C14 C5 C13 112.7(12) . . ?
C14 C5 C15 107.9(11) . . ?
C5 C6 H6A 109.5 . . ?
C5 C6 H6B 109.5 . . ?
C5 C6 H6C 109.5 . . ?
H6A C6 H6B 109.5 . . ?
H6A C6 H6C 109.5 . . ?
H6B C6 H6C 109.5 . . ?
C5 C7 H7A 109.5 . . ?
C5 C7 H7B 109.5 . . ?
C5 C7 H7C 109.5 . . ?
H7A C7 H7B 109.5 . . ?
H7A C7 H7C 109.5 . . ?
H7B C7 H7C 109.5 . . ?
C5 C8 H8A 109.5 . . ?
C5 C8 H8B 109.5 . . ?
C5 C8 H8C 109.5 . . ?
H8A C8 H8B 109.5 . . ?
H8A C8 H8C 109.5 . . ?
H8B C8 H8C 109.5 . . ?
O5 C9 C10 108.0(9) . . ?
O5 C9 C11 111.4(9) . . ?
O5 C9 C12 107.9(9) . . ?
C10 C9 C11 109.7(10) . . ?
C10 C9 C12 110.0(11) . . ?
C11 C9 C12 109.9(11) . . ?
C9 C10 H10A 109.5 . . ?
C9 C10 H10B 109.5 . . ?
C9 C10 H10C 109.5 . . ?
H10A C10 H10B 109.5 . . ?
H10A C10 H10C 109.5 . . ?
H10B C10 H10C 109.5 . . ?
C9 C11 H11A 109.5 . . ?
C9 C11 H11B 109.5 . . ?
C9 C11 H11C 109.5 . . ?
H11A C11 H11B 109.5 . . ?
H11A C11 H11C 109.5 . . ?
H11B C11 H11C 109.5 . . ?
C9 C12 H12A 109.5 . . ?
C9 C12 H12B 109.5 . . ?
C9 C12 H12C 109.5 . . ?
H12A C12 H12B 109.5 . . ?
H12A C12 H12C 109.5 . . ?
H12B C12 H12C 109.5 . . ?
C5 C13 H13A 109.5 . . ?
C5 C13 H13B 109.5 . . ?
C5 C13 H13C 109.5 . . ?
H13A C13 H13B 109.5 . . ?
H13A C13 H13C 109.5 . . ?
H13B C13 H13C 109.5 . . ?
C5 C14 H14A 109.5 . . ?
C5 C14 H14B 109.5 . . ?
C5 C14 H14C 109.5 . . ?
H14A C14 H14B 109.5 . . ?
H14A C14 H14C 109.5 . . ?
H14B C14 H14C 109.5 . . ?
C5 C15 H15A 109.5 . . ?
C5 C15 H15B 109.5 . . ?
C5 C15 H15C 109.5 . . ?
H15A C15 H15B 109.5 . . ?
H15A C15 H15C 109.5 . . ?
H15B C15 H15C 109.5 . . ?
O64 C16 C17 110(2) . . ?
O64 C16 C18 109(2) . . ?
O64 C16 C19 110.0(19) . . ?
C17 C16 C18 109.4(14) . . ?
C17 C16 C19 110.3(14) . . ?
C19 C16 C18 108.3(14) . . ?
C16 C17 H17A 109.5 . . ?
C16 C17 H17B 109.5 . . ?
C16 C17 H17C 109.5 . . ?
H17A C17 H17B 109.5 . . ?
H17A C17 H17C 109.5 . . ?
H17B C17 H17C 109.5 . . ?
C16 C18 H18A 109.5 . . ?
C16 C18 H18B 109.5 . . ?
C16 C18 H18C 109.5 . . ?
H18A C18 H18B 109.5 . . ?
H18A C18 H18C 109.5 . . ?
H18B C18 H18C 109.5 . . ?
C16 C19 H19A 109.5 . . ?
C16 C19 H19B 109.5 . . ?
C16 C19 H19C 109.5 . . ?
H19A C19 H19B 109.5 . . ?
H19A C19 H19C 109.5 . . ?
H19B C19 H19C 109.5 . . ?
O22 C21 C22 109.8(8) . . ?
O22 C21 C23 109.2(9) . . ?
O22 C21 C24 104.0(9) . . ?
C23 C21 C22 110.9(11) . . ?
C23 C21 C24 112.4(11) . . ?
C24 C21 C22 110.3(11) . . ?
C21 C22 H22A 109.5 . . ?
C21 C22 H22B 109.5 . . ?
C21 C22 H22C 109.5 . . ?
H22A C22 H22B 109.5 . . ?
H22A C22 H22C 109.5 . . ?
H22B C22 H22C 109.5 . . ?
C21 C23 H23A 109.5 . . ?
C21 C23 H23B 109.5 . . ?
C21 C23 H23C 109.5 . . ?
H23A C23 H23B 109.5 . . ?
H23A C23 H23C 109.5 . . ?
H23B C23 H23C 109.5 . . ?
C21 C24 H24A 109.5 . . ?
C21 C24 H24B 109.5 . . ?
C21 C24 H24C 109.5 . . ?
H24A C24 H24B 109.5 . . ?
H24A C24 H24C 109.5 . . ?
H24B C24 H24C 109.5 . . ?
O23 C25 C26 110.8(7) . . ?
O23 C25 C27 110.4(8) . . ?
O23 C25 C28 105.1(7) . . ?
C27 C25 C26 111.9(8) . . ?
C27 C25 C28 109.4(9) . . ?
C28 C25 C26 109.1(9) . . ?
C25 C26 H26A 109.5 . . ?
C25 C26 H26B 109.5 . . ?
C25 C26 H26C 109.5 . . ?
H26A C26 H26B 109.5 . . ?
H26A C26 H26C 109.5 . . ?
H26B C26 H26C 109.5 . . ?
C25 C27 H27A 109.5 . . ?
C25 C27 H27B 109.5 . . ?
C25 C27 H27C 109.5 . . ?
H27A C27 H27B 109.5 . . ?
H27A C27 H27C 109.5 . . ?
H27B C27 H27C 109.5 . . ?
C25 C28 H28A 109.5 . . ?
C25 C28 H28B 109.5 . . ?
C25 C28 H28C 109.5 . . ?
H28A C28 H28B 109.5 . . ?
H28A C28 H28C 109.5 . . ?
H28B C28 H28C 109.5 . . ?
O24 C29 C30 113.2(8) . . ?
O24 C29 C31 105.8(9) . . ?
O24 C29 C32 106.6(9) . . ?
C30 C29 C31 108.6(10) . . ?
C32 C29 C30 111.4(11) . . ?
C32 C29 C31 111.0(10) . . ?
C29 C30 H30A 109.5 . . ?
C29 C30 H30B 109.5 . . ?
C29 C30 H30C 109.5 . . ?
H30A C30 H30B 109.5 . . ?
H30A C30 H30C 109.5 . . ?
H30B C30 H30C 109.5 . . ?
C29 C31 H31A 109.5 . . ?
C29 C31 H31B 109.5 . . ?
C29 C31 H31C 109.5 . . ?
H31A C31 H31B 109.5 . . ?
H31A C31 H31C 109.5 . . ?
H31B C31 H31C 109.5 . . ?
C29 C32 H32A 109.5 . . ?
C29 C32 H32B 109.5 . . ?
C29 C32 H32C 109.5 . . ?
H32A C32 H32B 109.5 . . ?
H32A C32 H32C 109.5 . . ?
H32B C32 H32C 109.5 . . ?
O42 C41 C42 105.8(9) . . ?
O42 C41 C43 108.4(8) . . ?
O42 C41 C44 110.6(7) . . ?
C42 C41 C43 111.9(10) . . ?
C42 C41 C44 110.2(9) . . ?
C43 C41 C44 109.9(10) . . ?
C41 C42 H42A 109.5 . . ?
C41 C42 H42B 109.5 . . ?
C41 C42 H42C 109.5 . . ?
H42A C42 H42B 109.5 . . ?
H42A C42 H42C 109.5 . . ?
H42B C42 H42C 109.5 . . ?
C41 C43 H43A 109.5 . . ?
C41 C43 H43B 109.5 . . ?
C41 C43 H43C 109.5 . . ?
H43A C43 H43B 109.5 . . ?
H43A C43 H43C 109.5 . . ?
H43B C43 H43C 109.5 . . ?
C41 C44 H44A 109.5 . . ?
C41 C44 H44B 109.5 . . ?
C41 C44 H44C 109.5 . . ?
H44A C44 H44B 109.5 . . ?
H44A C44 H44C 109.5 . . ?
H44B C44 H44C 109.5 . . ?
O43 C45 C46 109.1(8) . . ?
O43 C45 C47 107.6(8) . . ?
O43 C45 C48 109.7(7) . . ?
C47 C45 C46 109.9(8) . . ?
C47 C45 C48 109.9(10) . . ?
C48 C45 C46 110.7(9) . . ?
C45 C46 H46A 109.5 . . ?
C45 C46 H46B 109.5 . . ?
C45 C46 H46C 109.5 . . ?
H46A C46 H46B 109.5 . . ?
H46A C46 H46C 109.5 . . ?
H46B C46 H46C 109.5 . . ?
C45 C47 H47A 109.5 . . ?
C45 C47 H47B 109.5 . . ?
C45 C47 H47C 109.5 . . ?
H47A C47 H47B 109.5 . . ?
H47A C47 H47C 109.5 . . ?
H47B C47 H47C 109.5 . . ?
C45 C48 H48A 109.5 . . ?
C45 C48 H48B 109.5 . . ?
C45 C48 H48C 109.5 . . ?
H48A C48 H48B 109.5 . . ?
H48A C48 H48C 109.5 . . ?
H48B C48 H48C 109.5 . . ?
O44 C49 C50 106.3(7) . . ?
O44 C49 C51 110.4(8) . . ?
O44 C49 C52 109.3(8) . . ?
C50 C49 C52 110.3(11) . . ?
C51 C49 C50 111.6(11) . . ?
C51 C49 C52 108.9(10) . . ?
C49 C50 H50A 109.5 . . ?
C49 C50 H50B 109.5 . . ?
C49 C50 H50C 109.5 . . ?
H50A C50 H50B 109.5 . . ?
H50A C50 H50C 109.5 . . ?
H50B C50 H50C 109.5 . . ?
C49 C51 H51A 109.5 . . ?
C49 C51 H51B 109.5 . . ?
C49 C51 H51C 109.5 . . ?
H51A C51 H51B 109.5 . . ?
H51A C51 H51C 109.5 . . ?
H51B C51 H51C 109.5 . . ?
C49 C52 H52A 109.5 . . ?
C49 C52 H52B 109.5 . . ?
C49 C52 H52C 109.5 . . ?
H52A C52 H52B 109.5 . . ?
H52A C52 H52C 109.5 . . ?
H52B C52 H52C 109.5 . . ?
O62 C61 C62 107.5(11) . . ?
O62 C61 C63 105.8(10) . . ?
O62 C61 C64 111.9(10) . . ?
C62 C61 C63 109.9(12) . . ?
C64 C61 C62 110.1(10) . . ?
C64 C61 C63 111.6(13) . . ?
C61 C62 H62A 109.5 . . ?
C61 C62 H62B 109.5 . . ?
C61 C62 H62C 109.5 . . ?
H62A C62 H62B 109.5 . . ?
H62A C62 H62C 109.5 . . ?
H62B C62 H62C 109.5 . . ?
C61 C63 H63A 109.5 . . ?
C61 C63 H63B 109.5 . . ?
C61 C63 H63C 109.5 . . ?
H63A C63 H63B 109.5 . . ?
H63A C63 H63C 109.5 . . ?
H63B C63 H63C 109.5 . . ?
C61 C64 H64A 109.5 . . ?
C61 C64 H64B 109.5 . . ?
C61 C64 H64C 109.5 . . ?
H64A C64 H64B 109.5 . . ?
H64A C64 H64C 109.5 . . ?
H64B C64 H64C 109.5 . . ?
O63 C65 C66 111.6(8) . . ?
O63 C65 C67 105.6(7) . . ?
O63 C65 C68 108.1(8) . . ?
C67 C65 C66 109.2(10) . . ?
C68 C65 C66 110.7(9) . . ?
C68 C65 C67 111.6(10) . . ?
C65 C66 H66A 109.5 . . ?
C65 C66 H66B 109.5 . . ?
C65 C66 H66C 109.5 . . ?
H66A C66 H66B 109.5 . . ?
H66A C66 H66C 109.5 . . ?
H66B C66 H66C 109.5 . . ?
C65 C67 H67A 109.5 . . ?
C65 C67 H67B 109.5 . . ?
C65 C67 H67C 109.5 . . ?
H67A C67 H67B 109.5 . . ?
H67A C67 H67C 109.5 . . ?
H67B C67 H67C 109.5 . . ?
C65 C68 H68A 109.5 . . ?
C65 C68 H68B 109.5 . . ?
C65 C68 H68C 109.5 . . ?
H68A C68 H68B 109.5 . . ?
H68A C68 H68C 109.5 . . ?
H68B C68 H68C 109.5 . . ?
O64 C69 C70 105.8(9) . . ?
O64 C69 C71 110.4(10) . . ?
O64 C69 C72 112.1(11) . . ?
C71 C69 C70 109.7(10) . . ?
C72 C69 C70 109.2(9) . . ?
C72 C69 C71 109.6(10) . . ?
C69 C70 H70A 109.5 . . ?
C69 C70 H70B 109.5 . . ?
C69 C70 H70C 109.5 . . ?
H70A C70 H70B 109.5 . . ?
H70A C70 H70C 109.5 . . ?
H70B C70 H70C 109.5 . . ?
C69 C71 H71A 109.5 . . ?
C69 C71 H71B 109.5 . . ?
C69 C71 H71C 109.5 . . ?
H71A C71 H71B 109.5 . . ?
H71A C71 H71C 109.5 . . ?
H71B C71 H71C 109.5 . . ?
C69 C72 H72A 109.5 . . ?
C69 C72 H72B 109.5 . . ?
C69 C72 H72C 109.5 . . ?
H72A C72 H72B 109.5 . . ?
H72A C72 H72C 109.5 . . ?
H72B C72 H72C 109.5 . . ?
O82 C81 C82 110.2(7) . . ?
O82 C81 C83 109.6(7) . . ?
O82 C81 C84 105.9(7) . . ?
C82 C81 C83 110.5(9) . . ?
C84 C81 C82 109.7(9) . . ?
C84 C81 C83 110.8(8) . . ?
C81 C82 H82A 109.5 . . ?
C81 C82 H82B 109.5 . . ?
C81 C82 H82C 109.5 . . ?
H82A C82 H82B 109.5 . . ?
H82A C82 H82C 109.5 . . ?
H82B C82 H82C 109.5 . . ?
C81 C83 H83A 109.5 . . ?
C81 C83 H83B 109.5 . . ?
C81 C83 H83C 109.5 . . ?
H83A C83 H83B 109.5 . . ?
H83A C83 H83C 109.5 . . ?
H83B C83 H83C 109.5 . . ?
C81 C84 H84A 109.5 . . ?
C81 C84 H84B 109.5 . . ?
C81 C84 H84C 109.5 . . ?
H84A C84 H84B 109.5 . . ?
H84A C84 H84C 109.5 . . ?
H84B C84 H84C 109.5 . . ?
O83 C85 C86 110.4(9) . . ?
O83 C85 C87 108.7(9) . . ?
O83 C85 C88 105.0(10) . . ?
C86 C85 C87 110.6(12) . . ?
C88 C85 C86 113.0(12) . . ?
C88 C85 C87 108.9(10) . . ?
C85 C86 H86A 109.5 . . ?
C85 C86 H86B 109.5 . . ?
C85 C86 H86C 109.5 . . ?
H86A C86 H86B 109.5 . . ?
H86A C86 H86C 109.5 . . ?
H86B C86 H86C 109.5 . . ?
C85 C87 H87A 109.5 . . ?
C85 C87 H87B 109.5 . . ?
C85 C87 H87C 109.5 . . ?
H87A C87 H87B 109.5 . . ?
H87A C87 H87C 109.5 . . ?
H87B C87 H87C 109.5 . . ?
C85 C88 H88A 109.5 . . ?
C85 C88 H88B 109.5 . . ?
C85 C88 H88C 109.5 . . ?
H88A C88 H88B 109.5 . . ?
H88A C88 H88C 109.5 . . ?
H88B C88 H88C 109.5 . . ?
O84 C89 C90 105.4(9) . . ?
O84 C89 C91 112.3(9) . . ?
O84 C89 C92 110.6(10) . . ?
C90 C89 C91 113.3(12) . . ?
C90 C89 C92 106.0(11) . . ?
C91 C89 C92 109.0(12) . . ?
C89 C90 H90A 109.5 . . ?
C89 C90 H90B 109.5 . . ?
C89 C90 H90C 109.5 . . ?
H90A C90 H90B 109.5 . . ?
H90A C90 H90C 109.5 . . ?
H90B C90 H90C 109.5 . . ?
C89 C91 H91A 109.5 . . ?
C89 C91 H91B 109.5 . . ?
C89 C91 H91C 109.5 . . ?
H91A C91 H91B 109.5 . . ?
H91A C91 H91C 109.5 . . ?
H91B C91 H91C 109.5 . . ?
C89 C92 H92A 109.5 . . ?
C89 C92 H92B 109.5 . . ?
C89 C92 H92C 109.5 . . ?
H92A C92 H92B 109.5 . . ?
H92A C92 H92C 109.5 . . ?
H92B C92 H92C 109.5 . . ?
O102 C101 C102 106.6(8) . . ?
O102 C101 C103 108.8(8) . . ?
O102 C101 C104 109.8(7) . . ?
C102 C101 C103 111.1(9) . . ?
C102 C101 C104 110.6(9) . . ?
C103 C101 C104 109.8(9) . . ?
C101 C102 H10D 109.5 . . ?
C101 C102 H10E 109.5 . . ?
C101 C102 H10F 109.5 . . ?
H10D C102 H10E 109.5 . . ?
H10D C102 H10F 109.5 . . ?
H10E C102 H10F 109.5 . . ?
C101 C103 H10G 109.5 . . ?
C101 C103 H10H 109.5 . . ?
C101 C103 H10I 109.5 . . ?
H10G C103 H10H 109.5 . . ?
H10G C103 H10I 109.5 . . ?
H10H C103 H10I 109.5 . . ?
C101 C104 H10J 109.5 . . ?
C101 C104 H10K 109.5 . . ?
C101 C104 H10L 109.5 . . ?
H10J C104 H10K 109.5 . . ?
H10J C104 H10L 109.5 . . ?
H10K C104 H10L 109.5 . . ?
O103 C105 C106 109.7(8) . . ?
O103 C105 C107 109.4(8) . . ?
O103 C105 C108 106.1(7) . . ?
C107 C105 C106 111.3(8) . . ?
C108 C105 C106 110.5(8) . . ?
C108 C105 C107 109.7(8) . . ?
C105 C106 H10M 109.5 . . ?
C105 C106 H10N 109.5 . . ?
C105 C106 H10O 109.5 . . ?
H10M C106 H10N 109.5 . . ?
H10M C106 H10O 109.5 . . ?
H10N C106 H10O 109.5 . . ?
C105 C107 H10P 109.5 . . ?
C105 C107 H10Q 109.5 . . ?
C105 C107 H10R 109.5 . . ?
H10P C107 H10Q 109.5 . . ?
H10P C107 H10R 109.5 . . ?
H10Q C107 H10R 109.5 . . ?
C105 C108 H10S 109.5 . . ?
C105 C108 H10T 109.5 . . ?
C105 C108 H10U 109.5 . . ?
H10S C108 H10T 109.5 . . ?
H10S C108 H10U 109.5 . . ?
H10T C108 H10U 109.5 . . ?
O104 C109 C110 109.2(9) . . ?
O104 C109 C111 105.8(11) . . ?
O104 C109 C112 110.7(9) . . ?
C110 C109 C111 110.1(13) . . ?
C112 C109 C110 113.3(12) . . ?
C112 C109 C111 107.5(10) . . ?
C109 C110 H11D 109.5 . . ?
C109 C110 H11E 109.5 . . ?
C109 C110 H11F 109.5 . . ?
H11D C110 H11E 109.5 . . ?
H11D C110 H11F 109.5 . . ?
H11E C110 H11F 109.5 . . ?
C109 C111 H11G 109.5 . . ?
C109 C111 H11H 109.5 . . ?
C109 C111 H11I 109.5 . . ?
H11G C111 H11H 109.5 . . ?
H11G C111 H11I 109.5 . . ?
H11H C111 H11I 109.5 . . ?
C109 C112 H11J 109.5 . . ?
C109 C112 H11K 109.5 . . ?
C109 C112 H11L 109.5 . . ?
H11J C112 H11K 109.5 . . ?
H11J C112 H11L 109.5 . . ?
H11K C112 H11L 109.5 . . ?
H20A C20 H20B 109.5 . . ?
H20A C20 H20C 109.5 . . ?
H20B C20 H20C 109.5 . . ?
C33 C20 H20A 109.5 . . ?
C33 C20 H20B 109.5 . . ?
C33 C20 H20C 109.5 . . ?
C20 C33 H33A 110.4 . . ?
C20 C33 H33B 110.4 . . ?
H33A C33 H33B 108.6 . . ?
C34 C33 C20 107(2) . . ?
C34 C33 H33A 110.4 . . ?
C34 C33 H33B 110.4 . . ?
C33 C34 C34 117(3) . 3_766 ?
C33 C34 H34A 108.1 . . ?
C33 C34 H34B 108.1 . . ?
C34 C34 H34A 108.1 3_766 . ?
C34 C34 H34B 108.1 3_766 . ?
H34A C34 H34B 107.3 . . ?
C121 C121 H12D 107.3 3_565 . ?
C121 C121 H12E 107.3 3_565 . ?
C121 C121 C122 120.2(19) 3_565 . ?
H12D C121 H12E 106.9 . . ?
C122 C121 H12D 107.3 . . ?
C122 C121 H12E 107.3 . . ?
C121 C122 H12F 108.6 . . ?
C121 C122 H12G 108.6 . . ?
H12F C122 H12G 107.6 . . ?
C123 C122 C121 114.6(17) . . ?
C123 C122 H12F 108.6 . . ?
C123 C122 H12G 108.6 . . ?
C122 C123 H12H 109.5 . . ?
C122 C123 H12I 109.5 . . ?
C122 C123 H12J 109.5 . . ?
H12H C123 H12I 109.5 . . ?
H12H C123 H12J 109.5 . . ?
H12I C123 H12J 109.5 . . ?

loop_
_geom_bond_atom_site_label_1
_geom_bond_atom_site_label_2
_geom_bond_distance
_geom_bond_site_symmetry_2
_geom_bond_publ_flag
U1 Rb1 3.7867(8) . ?
U1 Rb2 4.1800(8) . ?
U1 O1 2.135(5) . ?
U1 O2 2.188(5) . ?
U1 O21 2.240(5) . ?
U1 O41 2.281(5) . ?
U2 Rb1 3.9825(8) . ?
U2 Rb2 3.8352(8) . ?
U2 O1 2.100(5) . ?
U2 O61 2.205(5) . ?
U2 O81 2.234(5) . ?
U2 O101 2.260(5) . ?
Rb1 Si2 3.681(2) . ?
Rb1 Si6 3.711(2) . ?
Rb1 O1 3.007(6) . ?
Rb1 O4 3.376(6) . ?
Rb1 O21 3.129(6) . ?
Rb1 O24 3.007(6) . ?
Rb1 O101 3.047(6) . ?
Rb1 O102 3.023(5) . ?
Rb2 Si3 3.679(2) . ?
Rb2 Si4 3.718(2) . ?
Rb2 Si5 3.872(2) . ?
Rb2 O41 2.899(6) . ?
Rb2 O42 3.144(6) . ?
Rb2 O61 3.146(6) . ?
Rb2 O63 2.931(5) . ?
Rb2 O81 3.354(6) . ?
Rb2 O84 3.003(6) . ?
Si1 O2 1.591(6) . ?
Si1 O3 1.630(6) . ?
Si1 O4 1.649(7) . ?
Si1 O5 1.626(7) . ?
Si2 O21 1.581(6) . ?
Si2 O22 1.605(6) . ?
Si2 O23 1.645(6) . ?
Si2 O24 1.638(6) . ?
Si3 O41 1.598(5) . ?
Si3 O42 1.639(6) . ?
Si3 O43 1.629(6) . ?
Si3 O44 1.630(5) . ?
Si4 O61 1.592(6) . ?
Si4 O62 1.624(6) . ?
Si4 O63 1.642(6) . ?
Si4 O64 1.619(6) . ?
Si5 O81 1.588(6) . ?
Si5 O82 1.629(6) . ?
Si5 O83 1.613(7) . ?
Si5 O84 1.655(6) . ?
Si6 O101 1.596(5) . ?
Si6 O102 1.627(6) . ?
Si6 O103 1.629(5) . ?
Si6 O104 1.630(6) . ?
O3 C1 1.444(11) . ?
O4 C5 1.441(11) . ?
O5 C9 1.420(12) . ?
O22 C21 1.455(11) . ?
O23 C25 1.422(10) . ?
O24 C29 1.438(11) . ?
O42 C41 1.475(10) . ?
O43 C45 1.433(11) . ?
O44 C49 1.443(9) . ?
O62 C61 1.443(13) . ?
O63 C65 1.432(10) . ?
O64 C16 1.419(18) . ?
O64 C69 1.434(12) . ?
O82 C81 1.431(10) . ?
O83 C85 1.441(13) . ?
O84 C89 1.434(11) . ?
O102 C101 1.449(9) . ?
O103 C105 1.437(10) . ?
O104 C109 1.423(12) . ?
C1 C2 1.533(16) . ?
C1 C3 1.522(15) . ?
C1 C4 1.511(13) . ?
C2 H2A 0.9800 . ?
C2 H2B 0.9800 . ?
C2 H2C 0.9800 . ?
C3 H3A 0.9800 . ?
C3 H3B 0.9800 . ?
C3 H3C 0.9800 . ?
C4 H4A 0.9800 . ?
C4 H4B 0.9800 . ?
C4 H4C 0.9800 . ?
C5 C6 1.487(14) . ?
C5 C7 1.541(14) . ?
C5 C8 1.470(13) . ?
C5 C13 1.467(16) . ?
C5 C14 1.466(16) . ?
C5 C15 1.528(16) . ?
C6 H6A 0.9800 . ?
C6 H6B 0.9800 . ?
C6 H6C 0.9800 . ?
C7 H7A 0.9800 . ?
C7 H7B 0.9800 . ?
C7 H7C 0.9800 . ?
C8 H8A 0.9800 . ?
C8 H8B 0.9800 . ?
C8 H8C 0.9800 . ?
C9 C10 1.490(15) . ?
C9 C11 1.511(15) . ?
C9 C12 1.525(16) . ?
C10 H10A 0.9800 . ?
C10 H10B 0.9800 . ?
C10 H10C 0.9800 . ?
C11 H11A 0.9800 . ?
C11 H11B 0.9800 . ?
C11 H11C 0.9800 . ?
C12 H12A 0.9800 . ?
C12 H12B 0.9800 . ?
C12 H12C 0.9800 . ?
C13 H13A 0.9800 . ?
C13 H13B 0.9800 . ?
C13 H13C 0.9800 . ?
C14 H14A 0.9800 . ?
C14 H14B 0.9800 . ?
C14 H14C 0.9800 . ?
C15 H15A 0.9800 . ?
C15 H15B 0.9800 . ?
C15 H15C 0.9800 . ?
C16 C17 1.520(16) . ?
C16 C18 1.532(16) . ?
C16 C19 1.526(17) . ?
C17 H17A 0.9800 . ?
C17 H17B 0.9800 . ?
C17 H17C 0.9800 . ?
C18 H18A 0.9800 . ?
C18 H18B 0.9800 . ?
C18 H18C 0.9800 . ?
C19 H19A 0.9800 . ?
C19 H19B 0.9800 . ?
C19 H19C 0.9800 . ?
C21 C22 1.524(16) . ?
C21 C23 1.467(16) . ?
C21 C24 1.516(16) . ?
C22 H22A 0.9800 . ?
C22 H22B 0.9800 . ?
C22 H22C 0.9800 . ?
C23 H23A 0.9800 . ?
C23 H23B 0.9800 . ?
C23 H23C 0.9800 . ?
C24 H24A 0.9800 . ?
C24 H24B 0.9800 . ?
C24 H24C 0.9800 . ?
C25 C26 1.525(13) . ?
C25 C27 1.505(13) . ?
C25 C28 1.518(13) . ?
C26 H26A 0.9800 . ?
C26 H26B 0.9800 . ?
C26 H26C 0.9800 . ?
C27 H27A 0.9800 . ?
C27 H27B 0.9800 . ?
C27 H27C 0.9800 . ?
C28 H28A 0.9800 . ?
C28 H28B 0.9800 . ?
C28 H28C 0.9800 . ?
C29 C30 1.501(15) . ?
C29 C31 1.546(16) . ?
C29 C32 1.492(16) . ?
C30 H30A 0.9800 . ?
C30 H30B 0.9800 . ?
C30 H30C 0.9800 . ?
C31 H31A 0.9800 . ?
C31 H31B 0.9800 . ?
C31 H31C 0.9800 . ?
C32 H32A 0.9800 . ?
C32 H32B 0.9800 . ?
C32 H32C 0.9800 . ?
C41 C42 1.508(17) . ?
C41 C43 1.515(16) . ?
C41 C44 1.545(14) . ?
C42 H42A 0.9800 . ?
C42 H42B 0.9800 . ?
C42 H42C 0.9800 . ?
C43 H43A 0.9800 . ?
C43 H43B 0.9800 . ?
C43 H43C 0.9800 . ?
C44 H44A 0.9800 . ?
C44 H44B 0.9800 . ?
C44 H44C 0.9800 . ?
C45 C46 1.537(12) . ?
C45 C47 1.504(13) . ?
C45 C48 1.510(15) . ?
C46 H46A 0.9800 . ?
C46 H46B 0.9800 . ?
C46 H46C 0.9800 . ?
C47 H47A 0.9800 . ?
C47 H47B 0.9800 . ?
C47 H47C 0.9800 . ?
C48 H48A 0.9800 . ?
C48 H48B 0.9800 . ?
C48 H48C 0.9800 . ?
C49 C50 1.508(12) . ?
C49 C51 1.452(15) . ?
C49 C52 1.540(15) . ?
C50 H50A 0.9800 . ?
C50 H50B 0.9800 . ?
C50 H50C 0.9800 . ?
C51 H51A 0.9800 . ?
C51 H51B 0.9800 . ?
C51 H51C 0.9800 . ?
C52 H52A 0.9800 . ?
C52 H52B 0.9800 . ?
C52 H52C 0.9800 . ?
C61 C62 1.519(17) . ?
C61 C63 1.520(18) . ?
C61 C64 1.514(19) . ?
C62 H62A 0.9800 . ?
C62 H62B 0.9800 . ?
C62 H62C 0.9800 . ?
C63 H63A 0.9800 . ?
C63 H63B 0.9800 . ?
C63 H63C 0.9800 . ?
C64 H64A 0.9800 . ?
C64 H64B 0.9800 . ?
C64 H64C 0.9800 . ?
C65 C66 1.534(14) . ?
C65 C67 1.507(13) . ?
C65 C68 1.490(14) . ?
C66 H66A 0.9800 . ?
C66 H66B 0.9800 . ?
C66 H66C 0.9800 . ?
C67 H67A 0.9800 . ?
C67 H67B 0.9800 . ?
C67 H67C 0.9800 . ?
C68 H68A 0.9800 . ?
C68 H68B 0.9800 . ?
C68 H68C 0.9800 . ?
C69 C70 1.532(13) . ?
C69 C71 1.527(14) . ?
C69 C72 1.523(13) . ?
C70 H70A 0.9800 . ?
C70 H70B 0.9800 . ?
C70 H70C 0.9800 . ?
C71 H71A 0.9800 . ?
C71 H71B 0.9800 . ?
C71 H71C 0.9800 . ?
C72 H72A 0.9800 . ?
C72 H72B 0.9800 . ?
C72 H72C 0.9800 . ?
C81 C82 1.518(14) . ?
C81 C83 1.525(12) . ?
C81 C84 1.508(13) . ?
C82 H82A 0.9800 . ?
C82 H82B 0.9800 . ?
C82 H82C 0.9800 . ?
C83 H83A 0.9800 . ?
C83 H83B 0.9800 . ?
C83 H83C 0.9800 . ?
C84 H84A 0.9800 . ?
C84 H84B 0.9800 . ?
C84 H84C 0.9800 . ?
C85 C86 1.517(19) . ?
C85 C87 1.528(14) . ?
C85 C88 1.513(17) . ?
C86 H86A 0.9800 . ?
C86 H86B 0.9800 . ?
C86 H86C 0.9800 . ?
C87 H87A 0.9800 . ?
C87 H87B 0.9800 . ?
C87 H87C 0.9800 . ?
C88 H88A 0.9800 . ?
C88 H88B 0.9800 . ?
C88 H88C 0.9800 . ?
C89 C90 1.509(18) . ?
C89 C91 1.525(17) . ?
C89 C92 1.547(18) . ?
C90 H90A 0.9800 . ?
C90 H90B 0.9800 . ?
C90 H90C 0.9800 . ?
C91 H91A 0.9800 . ?
C91 H91B 0.9800 . ?
C91 H91C 0.9800 . ?
C92 H92A 0.9800 . ?
C92 H92B 0.9800 . ?
C92 H92C 0.9800 . ?
C101 C102 1.488(15) . ?
C101 C103 1.507(15) . ?
C101 C104 1.538(12) . ?
C102 H10D 0.9800 . ?
C102 H10E 0.9800 . ?
C102 H10F 0.9800 . ?
C103 H10G 0.9800 . ?
C103 H10H 0.9800 . ?
C103 H10I 0.9800 . ?
C104 H10J 0.9800 . ?
C104 H10K 0.9800 . ?
C104 H10L 0.9800 . ?
C105 C106 1.516(12) . ?
C105 C107 1.515(11) . ?
C105 C108 1.512(10) . ?
C106 H10M 0.9800 . ?
C106 H10N 0.9800 . ?
C106 H10O 0.9800 . ?
C107 H10P 0.9800 . ?
C107 H10Q 0.9800 . ?
C107 H10R 0.9800 . ?
C108 H10S 0.9800 . ?
C108 H10T 0.9800 . ?
C108 H10U 0.9800 . ?
C109 C110 1.507(18) . ?
C109 C111 1.514(18) . ?
C109 C112 1.494(16) . ?
C110 H11D 0.9800 . ?
C110 H11E 0.9800 . ?
C110 H11F 0.9800 . ?
C111 H11G 0.9800 . ?
C111 H11H 0.9800 . ?
C111 H11I 0.9800 . ?
C112 H11J 0.9800 . ?
C112 H11K 0.9800 . ?
C112 H11L 0.9800 . ?
C20 H20A 0.9800 . ?
C20 H20B 0.9800 . ?
C20 H20C 0.9800 . ?
C20 C33 1.520(18) . ?
C33 H33A 0.9900 . ?
C33 H33B 0.9900 . ?
C33 C34 1.503(18) . ?
C34 C34 1.54(5) 3_766 ?
C34 H34A 0.9900 . ?
C34 H34B 0.9900 . ?
C121 C121 1.37(3) 3_565 ?
C121 H12D 0.9900 . ?
C121 H12E 0.9900 . ?
C121 C122 1.502(16) . ?
C122 H12F 0.9900 . ?
C122 H12G 0.9900 . ?
C122 C123 1.489(16) . ?
C123 H12H 0.9800 . ?
C123 H12I 0.9800 . ?
C123 H12J 0.9800 . ?

loop_
_geom_torsion_atom_site_label_1
_geom_torsion_atom_site_label_2
_geom_torsion_atom_site_label_3
_geom_torsion_atom_site_label_4
_geom_torsion
_geom_torsion_site_symmetry_1
_geom_torsion_site_symmetry_2
_geom_torsion_site_symmetry_3
_geom_torsion_site_symmetry_4
_geom_torsion_publ_flag
Rb1 Si2 O21 U1 -122(2) . . . . ?
Rb1 Si2 O22 C21 -25.1(11) . . . . ?
Rb1 Si2 O23 C25 146.4(7) . . . . ?
Rb1 Si2 O24 C29 149.6(9) . . . . ?
Rb1 Si6 O101 U2 179.4(13) . . . . ?
Rb1 Si6 O102 C101 175.2(8) . . . . ?
Rb1 Si6 O103 C105 -23.7(8) . . . . ?
Rb1 Si6 O104 C109 142.2(7) . . . . ?
Rb1 O4 C5 C6 -103.5(9) . . . . ?
Rb1 O4 C5 C7 140.0(8) . . . . ?
Rb1 O4 C5 C8 19.3(10) . . . . ?
Rb1 O4 C5 C13 -148.3(12) . . . . ?
Rb1 O4 C5 C14 81.5(12) . . . . ?
Rb1 O4 C5 C15 -32.1(11) . . . . ?
Rb1 O24 C29 C30 174.5(7) . . . . ?
Rb1 O24 C29 C31 55.7(10) . . . . ?
Rb1 O24 C29 C32 -62.6(11) . . . . ?
Rb1 O102 C101 C102 -29.5(11) . . . . ?
Rb1 O102 C101 C103 90.3(9) . . . . ?
Rb1 O102 C101 C104 -149.4(7) . . . . ?
Rb2 Si3 O41 U1 -176.0(7) . . . . ?
Rb2 Si3 O42 C41 179.6(8) . . . . ?
Rb2 Si3 O43 C45 138.9(6) . . . . ?
Rb2 Si3 O44 C49 -12.8(8) . . . . ?
Rb2 Si4 O61 U2 113.8(12) . . . . ?
Rb2 Si4 O62 C61 25.1(10) . . . . ?
Rb2 Si4 O63 C65 -177.0(8) . . . . ?
Rb2 Si4 O64 C16 -148.7(14) . . . . ?
Rb2 Si4 O64 C69 -122.5(8) . . . . ?
Rb2 Si5 O81 U2 90.8(9) . . . . ?
Rb2 Si5 O82 C81 37.2(8) . . . . ?
Rb2 Si5 O83 C85 -147.2(7) . . . . ?
Rb2 Si5 O84 C89 -167.1(9) . . . . ?
Rb2 O42 C41 C42 -25.0(12) . . . . ?
Rb2 O42 C41 C43 95.1(10) . . . . ?
Rb2 O42 C41 C44 -144.3(7) . . . . ?
Rb2 O63 C65 C66 158.6(7) . . . . ?
Rb2 O63 C65 C67 40.1(10) . . . . ?
Rb2 O63 C65 C68 -79.5(8) . . . . ?
Rb2 O84 C89 C90 24.0(12) . . . . ?
Rb2 O84 C89 C91 147.8(10) . . . . ?
Rb2 O84 C89 C92 -90.2(10) . . . . ?
Si1 O3 C1 C2 34.8(11) . . . . ?
Si1 O3 C1 C3 156.6(7) . . . . ?
Si1 O3 C1 C4 -87.0(10) . . . . ?
Si1 O4 C5 C6 79.2(11) . . . . ?
Si1 O4 C5 C7 -37.3(11) . . . . ?
Si1 O4 C5 C8 -158.0(9) . . . . ?
Si1 O4 C5 C13 34.4(15) . . . . ?
Si1 O4 C5 C14 -95.8(13) . . . . ?
Si1 O4 C5 C15 150.6(11) . . . . ?
Si1 O5 C9 C10 -157.8(8) . . . . ?
Si1 O5 C9 C11 -37.3(13) . . . . ?
Si1 O5 C9 C12 83.4(12) . . . . ?
Si2 O22 C21 C22 44.6(13) . . . . ?
Si2 O22 C21 C23 -77.2(12) . . . . ?
Si2 O22 C21 C24 162.6(9) . . . . ?
Si2 O23 C25 C26 -42.8(11) . . . . ?
Si2 O23 C25 C27 81.7(9) . . . . ?
Si2 O23 C25 C28 -160.4(7) . . . . ?
Si2 O24 C29 C30 30.4(13) . . . . ?
Si2 O24 C29 C31 -88.4(10) . . . . ?
Si2 O24 C29 C32 153.3(9) . . . . ?
Si3 O42 C41 C42 155.5(7) . . . . ?
Si3 O42 C41 C43 -84.3(10) . . . . ?
Si3 O42 C41 C44 36.3(13) . . . . ?
Si3 O43 C45 C46 77.0(10) . . . . ?
Si3 O43 C45 C47 -163.8(7) . . . . ?
Si3 O43 C45 C48 -44.3(11) . . . . ?
Si3 O44 C49 C50 158.9(9) . . . . ?
Si3 O44 C49 C51 -79.9(12) . . . . ?
Si3 O44 C49 C52 39.8(12) . . . . ?
Si4 O62 C61 C62 94.0(12) . . . . ?
Si4 O62 C61 C63 -148.6(10) . . . . ?
Si4 O62 C61 C64 -27.0(15) . . . . ?
Si4 O63 C65 C66 -24.9(12) . . . . ?
Si4 O63 C65 C67 -143.4(8) . . . . ?
Si4 O63 C65 C68 97.0(10) . . . . ?
Si4 O64 C16 C17 43(2) . . . . ?
Si4 O64 C16 C18 162.7(13) . . . . ?
Si4 O64 C16 C19 -78.6(18) . . . . ?
Si4 O64 C69 C70 -156.0(8) . . . . ?
Si4 O64 C69 C71 85.4(11) . . . . ?
Si4 O64 C69 C72 -37.0(13) . . . . ?
Si5 O82 C81 C82 -42.8(11) . . . . ?
Si5 O82 C81 C83 79.1(10) . . . . ?
Si5 O82 C81 C84 -161.3(7) . . . . ?
Si5 O83 C85 C86 46.0(13) . . . . ?
Si5 O83 C85 C87 -75.4(12) . . . . ?
Si5 O83 C85 C88 168.1(8) . . . . ?
Si5 O84 C89 C90 -170.1(8) . . . . ?
Si5 O84 C89 C91 -46.3(15) . . . . ?
Si5 O84 C89 C92 75.7(11) . . . . ?
Si6 O102 C101 C102 156.5(7) . . . . ?
Si6 O102 C101 C103 -83.7(9) . . . . ?
Si6 O102 C101 C104 36.6(12) . . . . ?
Si6 O103 C105 C106 43.4(10) . . . . ?
Si6 O103 C105 C107 -79.0(10) . . . . ?
Si6 O103 C105 C108 162.8(7) . . . . ?
Si6 O104 C109 C110 -46.1(14) . . . . ?
Si6 O104 C109 C111 -164.7(8) . . . . ?
Si6 O104 C109 C112 79.2(12) . . . . ?
O2 Si1 O3 C1 -79.2(8) . . . . ?
O2 Si1 O4 Rb1 5.2(4) . . . . ?
O2 Si1 O4 C5 -177.7(7) . . . . ?
O2 Si1 O5 C9 -36.4(9) . . . . ?
O3 Si1 O2 U1 -78.3(10) . . . . ?
O3 Si1 O4 Rb1 126.4(3) . . . . ?
O3 Si1 O4 C5 -56.5(8) . . . . ?
O3 Si1 O5 C9 -162.2(8) . . . . ?
O4 Si1 O2 U1 37.4(11) . . . . ?
O4 Si1 O3 C1 164.5(7) . . . . ?
O4 Si1 O5 C9 83.5(9) . . . . ?
O5 Si1 O2 U1 159.9(9) . . . . ?
O5 Si1 O3 C1 46.4(8) . . . . ?
O5 Si1 O4 Rb1 -118.8(3) . . . . ?
O5 Si1 O4 C5 58.3(8) . . . . ?
O21 Si2 O22 C21 40.6(9) . . . . ?
O21 Si2 O23 C25 86.9(8) . . . . ?
O21 Si2 O24 Rb1 25.3(3) . . . . ?
O21 Si2 O24 C29 174.9(8) . . . . ?
O22 Si2 O21 U1 89(2) . . . . ?
O22 Si2 O21 Rb1 -149.5(3) . . . . ?
O22 Si2 O23 C25 -39.5(8) . . . . ?
O22 Si2 O24 Rb1 151.2(3) . . . . ?
O22 Si2 O24 C29 -59.2(9) . . . . ?
O23 Si2 O21 U1 -33(2) . . . . ?
O23 Si2 O21 Rb1 88.8(3) . . . . ?
O23 Si2 O22 C21 167.3(8) . . . . ?
O23 Si2 O24 Rb1 -95.5(3) . . . . ?
O23 Si2 O24 C29 54.1(8) . . . . ?
O24 Si2 O21 U1 -146(2) . . . . ?
O24 Si2 O21 Rb1 -24.0(3) . . . . ?
O24 Si2 O22 C21 -80.7(9) . . . . ?
O24 Si2 O23 C25 -158.7(7) . . . . ?
O41 Si3 O42 Rb2 -13.9(3) . . . . ?
O41 Si3 O42 C41 165.7(7) . . . . ?
O41 Si3 O43 C45 82.9(7) . . . . ?
O41 Si3 O44 C49 41.9(9) . . . . ?
O42 Si3 O41 U1 -160.3(5) . . . . ?
O42 Si3 O41 Rb2 15.6(3) . . . . ?
O42 Si3 O43 C45 -160.1(7) . . . . ?
O42 Si3 O44 C49 -77.0(8) . . . . ?
O43 Si3 O41 U1 -42.5(7) . . . . ?
O43 Si3 O41 Rb2 133.5(3) . . . . ?
O43 Si3 O42 Rb2 -137.0(2) . . . . ?
O43 Si3 O42 C41 42.6(8) . . . . ?
O43 Si3 O44 C49 168.0(8) . . . . ?
O44 Si3 O41 U1 77.6(6) . . . . ?
O44 Si3 O41 Rb2 -106.4(3) . . . . ?
O44 Si3 O42 Rb2 109.7(3) . . . . ?
O44 Si3 O42 C41 -70.7(8) . . . . ?
O44 Si3 O43 C45 -42.2(8) . . . . ?
O61 Si4 O62 C61 -39.0(10) . . . . ?
O61 Si4 O63 Rb2 5.2(3) . . . . ?
O61 Si4 O63 C65 -171.8(7) . . . . ?
O61 Si4 O64 C16 -81.7(15) . . . . ?
O61 Si4 O64 C69 -55.5(10) . . . . ?
O62 Si4 O61 U2 -130.2(11) . . . . ?
O62 Si4 O61 Rb2 116.0(3) . . . . ?
O62 Si4 O63 Rb2 -116.8(3) . . . . ?
O62 Si4 O63 C65 66.2(8) . . . . ?
O62 Si4 O64 C16 43.3(15) . . . . ?
O62 Si4 O64 C69 69.5(9) . . . . ?
O63 Si4 O61 U2 109.1(11) . . . . ?
O63 Si4 O61 Rb2 -4.7(3) . . . . ?
O63 Si4 O62 C61 79.3(10) . . . . ?
O63 Si4 O64 C16 160.7(14) . . . . ?
O63 Si4 O64 C69 -173.1(9) . . . . ?
O64 Si4 O61 U2 -8.7(13) . . . . ?
O64 Si4 O61 Rb2 -122.5(3) . . . . ?
O64 Si4 O62 C61 -165.9(9) . . . . ?
O64 Si4 O63 Rb2 128.8(3) . . . . ?
O64 Si4 O63 C65 -48.2(8) . . . . ?
O81 Si5 O82 C81 -31.7(8) . . . . ?
O81 Si5 O83 C85 -79.6(8) . . . . ?
O81 Si5 O84 Rb2 -6.7(4) . . . . ?
O81 Si5 O84 C89 -173.9(8) . . . . ?
O82 Si5 O81 U2 -140.7(9) . . . . ?
O82 Si5 O81 Rb2 128.5(3) . . . . ?
O82 Si5 O83 C85 45.6(9) . . . . ?
O82 Si5 O84 Rb2 -130.4(3) . . . . ?
O82 Si5 O84 C89 62.5(9) . . . . ?
O83 Si5 O81 U2 -19.7(11) . . . . ?
O83 Si5 O81 Rb2 -110.5(3) . . . . ?
O83 Si5 O82 C81 -158.3(7) . . . . ?
O83 Si5 O84 Rb2 116.1(3) . . . . ?
O83 Si5 O84 C89 -51.1(9) . . . . ?
O84 Si5 O81 U2 96.5(10) . . . . ?
O84 Si5 O81 Rb2 5.7(3) . . . . ?
O84 Si5 O82 C81 88.0(7) . . . . ?
O84 Si5 O83 C85 163.7(8) . . . . ?
O101 Si6 O102 Rb1 -6.1(3) . . . . ?
O101 Si6 O102 C101 169.0(7) . . . . ?
O101 Si6 O103 C105 36.8(9) . . . . ?
O101 Si6 O104 C109 79.2(9) . . . . ?
O102 Si6 O101 U2 -174.6(11) . . . . ?
O102 Si6 O101 Rb1 6.1(3) . . . . ?
O102 Si6 O103 C105 -82.9(8) . . . . ?
O102 Si6 O104 C109 -164.0(8) . . . . ?
O103 Si6 O101 U2 62.6(13) . . . . ?
O103 Si6 O101 Rb1 -116.8(3) . . . . ?
O103 Si6 O102 Rb1 117.5(3) . . . . ?
O103 Si6 O102 C101 -67.4(8) . . . . ?
O103 Si6 O104 C109 -46.1(9) . . . . ?
O104 Si6 O101 U2 -58.4(12) . . . . ?
O104 Si6 O101 Rb1 122.2(3) . . . . ?
O104 Si6 O102 Rb1 -129.4(3) . . . . ?
O104 Si6 O102 C101 45.8(8) . . . . ?
O104 Si6 O103 C105 163.9(7) . . . . ?
C20 C33 C34 C34 -175(2) . . . 3_766 ?
C121 C121 C122 C123 177(2) 3_565 . . . ?

loop_
_exptl_oxdiff_crystal_face_indexfrac_h
_exptl_oxdiff_crystal_face_indexfrac_k
_exptl_oxdiff_crystal_face_indexfrac_l
_exptl_oxdiff_crystal_face_x
_exptl_oxdiff_crystal_face_y
_exptl_oxdiff_crystal_face_z
0.0000 -0.0001 -1.0000 -0.0528 0.0063 0.0175
2.0000 -0.0004 -1.0002 -0.0125 -0.1382 0.1779
-0.0000 -1.9999 -1.0000 -0.0221 0.0854 0.0812
0.0000 1.9999 1.0000 0.0221 -0.0854 -0.0812
1.0000 -0.0002 -0.0001 0.0201 -0.0722 0.0802
-2.0000 -0.9996 0.0002 -0.0249 0.1841 -0.1285
-1.0000 0.0002 0.0001 -0.0201 0.0722 -0.0802
1.0000 -1.0001 -0.0000 0.0355 -0.0327 0.1121
5.1515 -12.4163 -9.0525 -0.1839 0.1757 0.9671
6.0267 4.2470 12.5686 0.7199 -0.6821 0.1281
-0.4895 11.7842 13.9422 0.5456 -0.5182 -0.6586
4.9824 -8.1529 12.6035 0.8909 -0.1163 0.4391
0.9108 -1.8186 -17.7275 -0.8899 0.1171 0.4409
5.6083 3.6560 -13.8447 -0.6742 -0.4632 0.5752
0.1752 15.1161 -10.6413 -0.7902 -0.5442 -0.2818
-5.9170 -2.3866 13.6060 0.6359 0.4368 -0.6362
-0.0537 -2.5212 -17.7062 -0.8974 0.2145 0.3856
-1.8356 0.2924 -17.4293 -0.9618 0.2301 0.1482
0.1002 0.1082 17.8603 0.9435 -0.1233 -0.3077
